data_4106060
loop_
_publ_author_name
'Naruyoshi Komiya'
'Minoru Okada'
'Kanako Fukumoto'
'Daisuke Jomori'
'Takeshi Naota'

_publ_section_title
;
 Highly Phosphorescent Crystals of Vaulted
 trans-Bis(salicylaldiminato)platinum(II) Complexes
;
_journal_name_full 'Journal of the American Chemical Society'
_journal_page_first 6493
_journal_page_last 6496
_journal_paper_doi 10.1021/ja110398p
_journal_volume 133
_journal_year 2011
_chemical_formula_moiety 'C24 H30 N2 O2 Pt '
_chemical_formula_sum 'C24 H30 N2 O2 Pt'
_chemical_formula_weight 573.60
_space_group_IT_number 14
_symmetry_cell_setting monoclinic
_symmetry_Int_Tables_number 14
_symmetry_space_group_name_Hall '-P 2yn'
_symmetry_space_group_name_H-M 'P 1 21/n 1'
_cell_angle_alpha 90.0000
_cell_angle_beta 113.5922(11)
_cell_angle_gamma 90.0000
_cell_formula_units_Z 8
_cell_length_a 12.8077(6)
_cell_length_b 27.0706(13)
_cell_length_c 13.9033(7)
_cell_measurement_reflns_used 48567
_cell_measurement_temperature 113.1
_cell_measurement_theta_max 27.5
_cell_measurement_theta_min 3.0
_cell_volume 4417.5(4)
_computing_cell_refinement PROCESS-AUTO
_computing_data_collection PROCESS-AUTO
_computing_data_reduction CrystalStructure
_computing_publication_material 'CrystalStructure 3.8'
_computing_structure_refinement SHELXL
_computing_structure_solution SHELXS97
_diffrn_ambient_temperature 113.1
_diffrn_detector_area_resol_mean 10.00
_diffrn_measured_fraction_theta_full 0.995
_diffrn_measured_fraction_theta_max 0.995
_diffrn_measurement_device_type 'Rigaku RAXIS-RAPID'
_diffrn_measurement_method \w
_diffrn_radiation_type 'Mo K\a'
_diffrn_radiation_wavelength 0.71075
_diffrn_reflns_av_R_equivalents 0.172
_diffrn_reflns_limit_h_max 16
_diffrn_reflns_limit_h_min -16
_diffrn_reflns_limit_k_max 35
_diffrn_reflns_limit_k_min -35
_diffrn_reflns_limit_l_max 17
_diffrn_reflns_limit_l_min -18
_diffrn_reflns_number 100778
_diffrn_reflns_theta_full 27.47
_diffrn_reflns_theta_max 27.47
_exptl_absorpt_coefficient_mu 6.349
_exptl_absorpt_correction_T_max 0.530
_exptl_absorpt_correction_T_min 0.236
_exptl_absorpt_correction_type multi-scan
_exptl_absorpt_process_details
;
    Higashi, T. (1995). Program for Absorption Correction.
    Rigaku Corporation, Tokyo, Japan.
;
_exptl_crystal_colour yellow
_exptl_crystal_density_diffrn 1.725
_exptl_crystal_description needle
_exptl_crystal_F_000 2256.00
_exptl_crystal_size_max 0.30
_exptl_crystal_size_mid 0.15
_exptl_crystal_size_min 0.10
_refine_diff_density_max 2.47
_refine_diff_density_min -2.81
_refine_ls_extinction_method none
_refine_ls_goodness_of_fit_ref 1.192
_refine_ls_hydrogen_treatment refall
_refine_ls_number_parameters 524
_refine_ls_number_reflns 10052
_refine_ls_R_factor_gt 0.0791
_refine_ls_shift/su_max 0.0010
_refine_ls_structure_factor_coef Fsqd
_refine_ls_weighting_details 'w = 1/[\s^2^(Fo^2^)+(0.0000P)^2^+102.6004P] where P=(Fo^2^+2Fc^2^)/3'
_refine_ls_weighting_scheme calc
_refine_ls_wR_factor_ref 0.1791
_reflns_number_gt 7946
_reflns_number_total 10052
_reflns_threshold_expression F^2^>2.0\s(F^2^)
_cod_data_source_file ja110398p_si_005.cif
_cod_data_source_block 4c
_cod_original_formula_sum 'C24 H30 N2 O2 Pt '
_cod_database_code 4106060

loop_
_symmetry_equiv_pos_site_id
_symmetry_equiv_pos_as_xyz
1 +X,+Y,+Z
2 1/2-X,1/2+Y,1/2-Z
3 -X,-Y,-Z
4 1/2+X,1/2-Y,1/2+Z

loop_
_atom_site_label
_atom_site_type_symbol
_atom_site_fract_x
_atom_site_fract_y
_atom_site_fract_z
_atom_site_U_iso_or_equiv
_atom_site_adp_type
_atom_site_occupancy
_atom_site_symmetry_multiplicity
_atom_site_calc_flag
_atom_site_refinement_flags
Pt(1) Pt 0.30536(4) 0.081512(18) 0.98842(4) 0.03667(14) Uani 1.00 1 d .
Pt(2) Pt 0.27517(4) 0.312499(18) 0.86913(4) 0.03631(14) Uani 1.00 1 d .
O(1) O 0.2755(8) 0.0951(4) 1.1130(8) 0.058(2) Uani 1.00 1 d .
O(2) O 0.3480(8) 0.0684(3) 0.8673(8) 0.056(2) Uani 1.00 1 d .
O(3) O 0.2064(8) 0.3073(3) 0.9736(8) 0.052(2) Uani 1.00 1 d .
O(4) O 0.3381(7) 0.3139(3) 0.7595(7) 0.042(2) Uani 1.00 1 d .
N(1) N 0.3515(9) 0.0104(4) 1.0316(10) 0.049(3) Uani 1.00 1 d .
N(2) N 0.2438(10) 0.1483(4) 0.9359(10) 0.050(3) Uani 1.00 1 d .
N(3) N 0.4309(9) 0.2909(3) 0.9740(9) 0.043(2) Uani 1.00 1 d .
N(4) N 0.1243(9) 0.3402(4) 0.7687(10) 0.044(2) Uani 1.00 1 d .
C(1) C 0.3474(10) 0.0208(6) 1.2099(10) 0.054(4) Uani 1.00 1 d .
C(2) C 0.3031(12) 0.0660(5) 1.2004(11) 0.047(3) Uani 1.00 1 d .
C(3) C 0.2843(12) 0.0870(6) 1.2847(14) 0.058(4) Uani 1.00 1 d .
C(4) C 0.3102(12) 0.0592(6) 1.3762(13) 0.055(4) Uani 1.00 1 d .
C(5) C 0.3546(12) 0.0106(6) 1.3836(13) 0.057(4) Uani 1.00 1 d .
C(6) C 0.3696(12) -0.0077(6) 1.2973(13) 0.057(4) Uani 1.00 1 d .
C(7) C 0.3589(11) -0.0070(5) 1.1210(12) 0.045(3) Uani 1.00 1 d .
C(8) C 0.3518(11) -0.0249(4) 0.9502(11) 0.042(3) Uani 1.00 1 d .
C(9) C 0.2299(12) -0.0333(5) 0.8723(13) 0.055(4) Uani 1.00 1 d .
C(10) C 0.1440(13) -0.0475(5) 0.9131(13) 0.056(4) Uani 1.00 1 d .
C(11) C 0.0217(13) -0.0485(5) 0.8240(12) 0.054(3) Uani 1.00 1 d .
C(12) C -0.0294(13) 0.0019(6) 0.7842(12) 0.059(4) Uani 1.00 1 d .
C(13) C -0.0587(13) 0.0326(5) 0.8617(12) 0.055(4) Uani 1.00 1 d .
C(14) C -0.1027(11) 0.0854(5) 0.8206(12) 0.052(3) Uani 1.00 1 d .
C(15) C -0.0083(14) 0.1226(5) 0.8361(12) 0.060(4) Uani 1.00 1 d .
C(16) C 0.0575(13) 0.1376(5) 0.9497(12) 0.053(3) Uani 1.00 1 d .
C(17) C 0.1608(11) 0.1710(5) 0.9768(12) 0.046(3) Uani 1.00 1 d .
C(18) C 0.3233(11) 0.1527(5) 0.8044(11) 0.045(3) Uani 1.00 1 d .
C(19) C 0.3590(11) 0.1037(5) 0.8029(10) 0.041(3) Uani 1.00 1 d .
C(20) C 0.4090(12) 0.0915(5) 0.7326(13) 0.053(4) Uani 1.00 1 d .
C(21) C 0.4251(12) 0.1269(5) 0.6684(13) 0.054(4) Uani 1.00 1 d .
C(22) C 0.3909(14) 0.1750(5) 0.6702(13) 0.057(4) Uani 1.00 1 d .
C(23) C 0.3405(12) 0.1880(5) 0.7366(12) 0.050(3) Uani 1.00 1 d .
C(24) C 0.2602(12) 0.1708(5) 0.8613(12) 0.051(3) Uani 1.00 1 d .
C(25) C 0.3680(13) 0.2710(4) 1.1125(11) 0.045(3) Uani 1.00 1 d .
C(26) C 0.2548(15) 0.2875(5) 1.0680(13) 0.053(4) Uani 1.00 1 d .
C(27) C 0.1848(16) 0.2828(5) 1.1255(14) 0.059(4) Uani 1.00 1 d .
C(28) C 0.227(2) 0.2601(6) 1.2233(14) 0.071(5) Uani 1.00 1 d .
C(29) C 0.3371(19) 0.2431(6) 1.2646(15) 0.071(5) Uani 1.00 1 d .
C(30) C 0.4054(16) 0.2492(5) 1.2146(11) 0.056(4) Uani 1.00 1 d .
C(31) C 0.4476(12) 0.2752(4) 1.0675(11) 0.043(3) Uani 1.00 1 d .
C(32) C 0.5317(11) 0.2945(5) 0.9470(12) 0.049(3) Uani 1.00 1 d .
C(33) C 0.5638(11) 0.3477(5) 0.9315(11) 0.044(3) Uani 1.00 1 d .
C(34) C 0.6012(12) 0.3825(5) 1.0253(11) 0.051(3) Uani 1.00 1 d .
C(35) C 0.5075(12) 0.4056(5) 1.0483(12) 0.054(3) Uani 1.00 1 d .
C(36) C 0.4193(12) 0.4351(5) 0.9579(12) 0.052(3) Uani 1.00 1 d .
C(37) C 0.3370(12) 0.4642(5) 0.9888(12) 0.047(3) Uani 1.00 1 d .
C(38) C 0.2343(12) 0.4848(4) 0.8984(11) 0.045(3) Uani 1.00 1 d .
C(39) C 0.1555(11) 0.4455(5) 0.8262(11) 0.045(3) Uani 1.00 1 d .
C(40) C 0.1070(12) 0.4091(5) 0.8822(12) 0.048(3) Uani 1.00 1 d .
C(41) C 0.0467(11) 0.3639(5) 0.8112(11) 0.046(3) Uani 1.00 1 d .
C(42) C 0.1621(11) 0.3314(4) 0.6096(11) 0.040(3) Uani 1.00 1 d .
C(43) C 0.2805(11) 0.3177(4) 0.6575(12) 0.044(3) Uani 1.00 1 d .
C(44) C 0.3349(12) 0.3101(4) 0.5901(11) 0.043(3) Uani 1.00 1 d .
C(45) C 0.2792(13) 0.3136(5) 0.4843(11) 0.049(3) Uani 1.00 1 d .
C(46) C 0.1646(13) 0.3272(5) 0.4393(11) 0.050(3) Uani 1.00 1 d .
C(47) C 0.1081(12) 0.3362(4) 0.5027(12) 0.049(3) Uani 1.00 1 d .
C(48) C 0.0972(11) 0.3450(4) 0.6704(12) 0.043(3) Uani 1.00 1 d .
H(1) H 0.2544 0.1195 1.2795 0.070 Uiso 1.00 1 c R
H(2) H 0.2981 0.0730 1.4338 0.066 Uiso 1.00 1 c R
H(3) H 0.3733 -0.0086 1.4454 0.069 Uiso 1.00 1 c R
H(4) H 0.3958 -0.0406 1.2986 0.069 Uiso 1.00 1 c R
H(5) H 0.3735 -0.0414 1.1317 0.054 Uiso 1.00 1 c R
H(6) H 0.3861 -0.0566 0.9833 0.050 Uiso 1.00 1 c R
H(7) H 0.3978 -0.0115 0.9135 0.050 Uiso 1.00 1 c R
H(8) H 0.2033 -0.0025 0.8312 0.066 Uiso 1.00 1 c R
H(9) H 0.2311 -0.0593 0.8227 0.066 Uiso 1.00 1 c R
H(10) H 0.1461 -0.0237 0.9679 0.068 Uiso 1.00 1 c R
H(11) H 0.1628 -0.0806 0.9459 0.068 Uiso 1.00 1 c R
H(12) H 0.0240 -0.0676 0.7642 0.065 Uiso 1.00 1 c R
H(13) H -0.0294 -0.0662 0.8501 0.065 Uiso 1.00 1 c R
H(14) H -0.0996 -0.0028 0.7199 0.071 Uiso 1.00 1 c R
H(15) H 0.0251 0.0208 0.7643 0.071 Uiso 1.00 1 c R
H(16) H 0.0099 0.0355 0.9280 0.065 Uiso 1.00 1 c R
H(17) H -0.1179 0.0151 0.8775 0.065 Uiso 1.00 1 c R
H(18) H -0.1523 0.0834 0.7448 0.062 Uiso 1.00 1 c R
H(19) H -0.1499 0.0976 0.8573 0.062 Uiso 1.00 1 c R
H(20) H 0.0456 0.1081 0.8088 0.072 Uiso 1.00 1 c R
H(21) H -0.0420 0.1525 0.7942 0.072 Uiso 1.00 1 c R
H(22) H 0.0829 0.1070 0.9916 0.064 Uiso 1.00 1 c R
H(23) H 0.0034 0.1543 0.9738 0.064 Uiso 1.00 1 c R
H(24) H 0.1987 0.1752 1.0539 0.055 Uiso 1.00 1 c R
H(25) H 0.1364 0.2039 0.9448 0.055 Uiso 1.00 1 c R
H(26) H 0.2268 0.2026 0.8424 0.061 Uiso 1.00 1 c R
H(27) H 0.4320 0.0584 0.7291 0.064 Uiso 1.00 1 c R
H(28) H 0.4603 0.1179 0.6224 0.065 Uiso 1.00 1 c R
H(29) H 0.4023 0.1991 0.6255 0.069 Uiso 1.00 1 c R
H(30) H 0.3166 0.2211 0.7374 0.060 Uiso 1.00 1 c R
H(31) H 0.1091 0.2953 1.0970 0.071 Uiso 1.00 1 c R
H(32) H 0.1805 0.2564 1.2613 0.086 Uiso 1.00 1 c R
H(33) H 0.3650 0.2266 1.3304 0.085 Uiso 1.00 1 c R
H(34) H 0.4823 0.2385 1.2479 0.067 Uiso 1.00 1 c R
H(35) H 0.5232 0.2655 1.1105 0.052 Uiso 1.00 1 c R
H(36) H 0.5162 0.2756 0.8818 0.059 Uiso 1.00 1 c R
H(37) H 0.5977 0.2788 1.0037 0.059 Uiso 1.00 1 c R
H(38) H 0.6261 0.3461 0.9066 0.052 Uiso 1.00 1 c R
H(39) H 0.4972 0.3627 0.8745 0.052 Uiso 1.00 1 c R
H(40) H 0.6511 0.3639 1.0883 0.062 Uiso 1.00 1 c R
H(41) H 0.6475 0.4092 1.0136 0.062 Uiso 1.00 1 c R
H(42) H 0.5422 0.4280 1.1092 0.064 Uiso 1.00 1 c R
H(43) H 0.4672 0.3792 1.0690 0.064 Uiso 1.00 1 c R
H(44) H 0.4599 0.4581 0.9296 0.063 Uiso 1.00 1 c R
H(45) H 0.3754 0.4118 0.9011 0.063 Uiso 1.00 1 c R
H(46) H 0.3789 0.4920 1.0339 0.056 Uiso 1.00 1 c R
H(47) H 0.3097 0.4427 1.0314 0.056 Uiso 1.00 1 c R
H(48) H 0.2612 0.5067 0.8559 0.054 Uiso 1.00 1 c R
H(49) H 0.1897 0.5053 0.9273 0.054 Uiso 1.00 1 c R
H(50) H 0.0515 0.4266 0.9032 0.058 Uiso 1.00 1 c R
H(51) H 0.1695 0.3970 0.9468 0.058 Uiso 1.00 1 c R
H(52) H 0.0914 0.4622 0.7697 0.054 Uiso 1.00 1 c R
H(53) H 0.1984 0.4266 0.7929 0.054 Uiso 1.00 1 c R
H(54) H 0.0248 0.3395 0.8529 0.055 Uiso 1.00 1 c R
H(55) H -0.0236 0.3751 0.7525 0.055 Uiso 1.00 1 c R
H(56) H 0.4137 0.3022 0.6191 0.052 Uiso 1.00 1 c R
H(57) H 0.3185 0.3067 0.4406 0.059 Uiso 1.00 1 c R
H(58) H 0.1261 0.3302 0.3653 0.060 Uiso 1.00 1 c R
H(59) H 0.0304 0.3460 0.4723 0.059 Uiso 1.00 1 c R
H(60) H 0.0247 0.3593 0.6318 0.052 Uiso 1.00 1 c R

loop_
_atom_site_aniso_label
_atom_site_aniso_U_11
_atom_site_aniso_U_22
_atom_site_aniso_U_33
_atom_site_aniso_U_12
_atom_site_aniso_U_13
_atom_site_aniso_U_23
Pt(1) 0.0313(2) 0.0297(2) 0.0434(3) -0.0023(2) 0.0090(2) -0.0001(2)
Pt(2) 0.0324(2) 0.0301(2) 0.0426(3) 0.0018(2) 0.0110(2) -0.0049(2)
O(1) 0.047(6) 0.055(6) 0.064(7) -0.008(5) 0.013(5) 0.007(5)
O(2) 0.044(5) 0.053(6) 0.067(7) -0.013(4) 0.018(5) -0.008(5)
O(3) 0.051(6) 0.048(5) 0.055(6) -0.001(4) 0.020(5) -0.003(5)
O(4) 0.040(5) 0.042(5) 0.039(5) 0.000(4) 0.011(4) -0.000(4)
N(1) 0.037(6) 0.040(6) 0.068(8) -0.006(5) 0.018(6) -0.000(6)
N(2) 0.049(7) 0.033(6) 0.060(8) -0.001(5) 0.013(6) -0.006(5)
N(3) 0.043(6) 0.032(5) 0.044(6) 0.003(4) 0.008(5) 0.001(5)
N(4) 0.030(5) 0.037(6) 0.058(8) -0.007(4) 0.009(5) -0.006(5)
C(1) 0.024(6) 0.105(13) 0.026(6) 0.005(7) 0.002(5) 0.043(7)
C(2) 0.044(8) 0.056(9) 0.044(8) -0.009(7) 0.021(6) 0.003(7)
C(3) 0.039(8) 0.050(9) 0.082(12) -0.007(6) 0.020(8) 0.002(8)
C(4) 0.035(7) 0.077(11) 0.056(9) -0.012(7) 0.021(7) -0.007(8)
C(5) 0.039(8) 0.069(10) 0.067(11) 0.005(7) 0.024(7) 0.025(8)
C(6) 0.041(8) 0.074(11) 0.061(10) -0.012(7) 0.026(7) -0.012(8)
C(7) 0.045(8) 0.043(7) 0.054(9) 0.000(6) 0.025(7) 0.007(6)
C(8) 0.045(7) 0.027(6) 0.056(8) 0.009(5) 0.024(6) 0.000(5)
C(9) 0.047(8) 0.033(7) 0.085(12) -0.012(6) 0.027(8) -0.010(7)
C(10) 0.059(9) 0.041(8) 0.074(11) 0.001(7) 0.031(8) 0.007(7)
C(11) 0.056(9) 0.046(8) 0.061(10) -0.010(7) 0.024(8) -0.019(7)
C(12) 0.046(8) 0.075(11) 0.049(9) -0.010(8) 0.011(7) -0.014(8)
C(13) 0.046(8) 0.066(10) 0.050(9) -0.015(7) 0.017(7) -0.019(7)
C(14) 0.034(7) 0.057(9) 0.053(9) -0.002(6) 0.006(6) 0.007(7)
C(15) 0.062(10) 0.052(9) 0.053(9) 0.016(7) 0.008(8) 0.012(7)
C(16) 0.056(9) 0.053(9) 0.048(9) 0.014(7) 0.019(7) -0.004(7)
C(17) 0.041(7) 0.035(7) 0.052(9) 0.006(5) 0.008(6) 0.004(6)
C(18) 0.027(6) 0.057(8) 0.043(8) -0.011(6) 0.005(5) -0.010(6)
C(19) 0.038(7) 0.044(7) 0.036(7) -0.014(5) 0.009(5) 0.008(5)
C(20) 0.042(8) 0.035(7) 0.072(11) -0.008(6) 0.011(7) 0.001(7)
C(21) 0.045(8) 0.057(9) 0.060(10) -0.019(7) 0.022(7) -0.017(7)
C(22) 0.063(10) 0.045(8) 0.056(10) -0.006(7) 0.015(8) 0.005(7)
C(23) 0.047(8) 0.039(7) 0.053(9) -0.001(6) 0.007(7) 0.002(6)
C(24) 0.047(8) 0.042(7) 0.053(9) -0.008(6) 0.009(7) 0.008(7)
C(25) 0.065(9) 0.031(6) 0.052(8) 0.009(6) 0.036(7) -0.003(6)
C(26) 0.078(11) 0.028(6) 0.067(10) -0.010(7) 0.042(9) -0.015(7)
C(27) 0.088(12) 0.036(7) 0.078(12) -0.004(7) 0.058(10) -0.008(7)
C(28) 0.132(18) 0.048(9) 0.064(11) -0.005(10) 0.071(12) -0.008(8)
C(29) 0.111(16) 0.043(9) 0.063(11) 0.015(10) 0.038(11) 0.001(8)
C(30) 0.093(12) 0.034(7) 0.039(8) 0.008(7) 0.025(8) 0.009(6)
C(31) 0.050(8) 0.026(6) 0.042(8) 0.007(5) 0.006(6) -0.003(5)
C(32) 0.037(7) 0.039(7) 0.067(10) 0.016(6) 0.018(7) -0.006(6)
C(33) 0.034(7) 0.047(7) 0.044(8) 0.010(6) 0.010(6) 0.001(6)
C(34) 0.051(8) 0.045(8) 0.044(8) 0.001(6) 0.004(7) -0.007(6)
C(35) 0.044(8) 0.052(8) 0.060(10) -0.004(6) 0.015(7) -0.013(7)
C(36) 0.044(8) 0.048(8) 0.054(9) 0.001(6) 0.009(7) -0.014(7)
C(37) 0.047(8) 0.035(7) 0.056(9) 0.003(6) 0.018(7) -0.005(6)
C(38) 0.050(8) 0.033(6) 0.051(8) -0.001(6) 0.019(7) -0.015(6)
C(39) 0.031(6) 0.051(8) 0.046(8) 0.011(6) 0.007(6) -0.007(6)
C(40) 0.047(8) 0.041(7) 0.055(9) 0.008(6) 0.018(7) -0.008(6)
C(41) 0.030(6) 0.055(8) 0.046(8) 0.001(6) 0.008(6) -0.015(6)
C(42) 0.037(7) 0.027(6) 0.047(8) -0.016(5) 0.008(6) -0.016(5)
C(43) 0.035(7) 0.022(5) 0.067(10) -0.001(5) 0.012(6) -0.006(6)
C(44) 0.043(7) 0.040(7) 0.046(8) -0.002(6) 0.019(6) 0.001(6)
C(45) 0.059(9) 0.044(7) 0.044(8) -0.013(7) 0.019(7) -0.004(6)
C(46) 0.059(9) 0.047(8) 0.030(7) -0.007(7) 0.003(6) 0.012(6)
C(47) 0.035(7) 0.032(6) 0.064(10) -0.003(5) 0.001(7) -0.004(6)
C(48) 0.030(6) 0.034(6) 0.055(9) -0.002(5) 0.004(6) -0.009(6)

loop_
_atom_type_symbol
_atom_type_description
_atom_type_scat_dispersion_real
_atom_type_scat_dispersion_imag
_atom_type_scat_source
C C 0.003 0.002
;
International Tables for Crystallography
(1992, Vol. C, Tables 4.2.6.8 and 6.1.1.4)
;
H H 0.000 0.000
;
International Tables for Crystallography
(1992, Vol. C, Table 6.1.1.4)
;
N N 0.006 0.003
;
International Tables for Crystallography
(1992, Vol. C, Tables 4.2.6.8 and 6.1.1.4)
;
O O 0.011 0.006
;
International Tables for Crystallography
(1992, Vol. C, Tables 4.2.6.8 and 6.1.1.4)
;
Pt Pt -1.703 8.390
;
International Tables for Crystallography
(1992, Vol. C, Tables 4.2.6.8 and 6.1.1.4)
;

loop_
_geom_angle_atom_site_label_1
_geom_angle_atom_site_label_2
_geom_angle_atom_site_label_3
_geom_angle
_geom_angle_publ_flag
O(1) Pt(1) O(2) 175.8(3) yes
O(1) Pt(1) N(1) 93.1(5) yes
O(1) Pt(1) N(2) 88.0(5) yes
O(2) Pt(1) N(1) 86.3(5) yes
O(2) Pt(1) N(2) 93.1(5) yes
N(1) Pt(1) N(2) 173.8(4) yes
O(3) Pt(2) O(4) 176.2(3) yes
O(3) Pt(2) N(3) 92.9(4) yes
O(3) Pt(2) N(4) 87.2(5) yes
O(4) Pt(2) N(3) 88.5(4) yes
O(4) Pt(2) N(4) 91.8(5) yes
N(3) Pt(2) N(4) 175.0(4) yes
Pt(1) O(1) C(2) 127.2(10) yes
Pt(1) O(2) C(19) 124.6(9) yes
Pt(2) O(3) C(26) 126.0(11) yes
Pt(2) O(4) C(43) 127.1(9) yes
Pt(1) N(1) C(7) 121.9(11) yes
Pt(1) N(1) C(8) 118.3(9) yes
C(7) N(1) C(8) 118.4(12) yes
Pt(1) N(2) C(17) 117.6(10) yes
Pt(1) N(2) C(24) 123.8(12) yes
C(17) N(2) C(24) 118.2(12) yes
Pt(2) N(3) C(31) 122.2(11) yes
Pt(2) N(3) C(32) 120.2(9) yes
C(31) N(3) C(32) 117.5(11) yes
Pt(2) N(4) C(41) 119.4(9) yes
Pt(2) N(4) C(48) 123.6(11) yes
C(41) N(4) C(48) 116.3(11) yes
C(2) C(1) C(6) 122.3(16) yes
C(2) C(1) C(7) 123.8(13) yes
C(6) C(1) C(7) 113.2(15) yes
O(1) C(2) C(1) 124.4(15) yes
O(1) C(2) C(3) 115.9(13) yes
C(1) C(2) C(3) 119.7(14) yes
C(2) C(3) C(4) 118.9(15) yes
C(3) C(4) C(5) 120.4(17) yes
C(4) C(5) C(6) 117.4(16) yes
C(1) C(6) C(5) 121.2(16) yes
N(1) C(7) C(1) 127.8(13) yes
N(1) C(8) C(9) 108.9(12) yes
C(8) C(9) C(10) 118.4(15) yes
C(9) C(10) C(11) 111.4(14) yes
C(10) C(11) C(12) 115.0(12) yes
C(11) C(12) C(13) 115.2(14) yes
C(12) C(13) C(14) 113.4(14) yes
C(13) C(14) C(15) 113.8(11) yes
C(14) C(15) C(16) 113.8(15) yes
C(15) C(16) C(17) 118.8(15) yes
N(2) C(17) C(16) 109.7(12) yes
C(19) C(18) C(23) 119.1(15) yes
C(19) C(18) C(24) 126.3(15) yes
C(23) C(18) C(24) 114.3(13) yes
O(2) C(19) C(18) 122.3(15) yes
O(2) C(19) C(20) 119.5(12) yes
C(18) C(19) C(20) 118.2(14) yes
C(19) C(20) C(21) 121.1(14) yes
C(20) C(21) C(22) 120.9(18) yes
C(21) C(22) C(23) 119.5(17) yes
C(18) C(23) C(22) 121.2(14) yes
N(2) C(24) C(18) 126.5(14) yes
C(26) C(25) C(30) 116.5(18) yes
C(26) C(25) C(31) 125.9(14) yes
C(30) C(25) C(31) 117.6(14) yes
O(3) C(26) C(25) 124.1(19) yes
O(3) C(26) C(27) 116.3(14) yes
C(25) C(26) C(27) 119.7(15) yes
C(26) C(27) C(28) 119.9(18) yes
C(27) C(28) C(29) 120(2) yes
C(28) C(29) C(30) 121.4(18) yes
C(25) C(30) C(29) 122.7(16) yes
N(3) C(31) C(25) 128.1(12) yes
N(3) C(32) C(33) 113.9(12) yes
C(32) C(33) C(34) 118.0(13) yes
C(33) C(34) C(35) 115.9(11) yes
C(34) C(35) C(36) 115.7(15) yes
C(35) C(36) C(37) 114.1(14) yes
C(36) C(37) C(38) 115.5(13) yes
C(37) C(38) C(39) 114.4(10) yes
C(38) C(39) C(40) 114.1(12) yes
C(39) C(40) C(41) 112.3(13) yes
N(4) C(41) C(40) 110.3(11) yes
C(43) C(42) C(47) 120.5(16) yes
C(43) C(42) C(48) 122.6(12) yes
C(47) C(42) C(48) 116.7(12) yes
O(4) C(43) C(42) 123.5(16) yes
O(4) C(43) C(44) 120.0(12) yes
C(42) C(43) C(44) 116.4(13) yes
C(43) C(44) C(45) 122.3(14) yes
C(44) C(45) C(46) 120.4(17) yes
C(45) C(46) C(47) 119.5(13) yes
C(42) C(47) C(46) 120.9(13) yes
N(4) C(48) C(42) 128.7(11) yes
C(2) C(3) H(1) 120.5 no
C(4) C(3) H(1) 120.6 no
C(3) C(4) H(2) 119.8 no
C(5) C(4) H(2) 119.8 no
C(4) C(5) H(3) 121.3 no
C(6) C(5) H(3) 121.3 no
C(1) C(6) H(4) 119.4 no
C(5) C(6) H(4) 119.4 no
N(1) C(7) H(5) 116.1 no
C(1) C(7) H(5) 116.1 no
N(1) C(8) H(6) 109.9 no
N(1) C(8) H(7) 109.9 no
C(9) C(8) H(6) 109.9 no
C(9) C(8) H(7) 109.9 no
H(6) C(8) H(7) 108.3 no
C(8) C(9) H(8) 107.7 no
C(8) C(9) H(9) 107.7 no
C(10) C(9) H(8) 107.7 no
C(10) C(9) H(9) 107.7 no
H(8) C(9) H(9) 107.1 no
C(9) C(10) H(10) 109.3 no
C(9) C(10) H(11) 109.4 no
C(11) C(10) H(10) 109.3 no
C(11) C(10) H(11) 109.4 no
H(10) C(10) H(11) 108.0 no
C(10) C(11) H(12) 108.5 no
C(10) C(11) H(13) 108.5 no
C(12) C(11) H(12) 108.5 no
C(12) C(11) H(13) 108.5 no
H(12) C(11) H(13) 107.5 no
C(11) C(12) H(14) 108.5 no
C(11) C(12) H(15) 108.5 no
C(13) C(12) H(14) 108.5 no
C(13) C(12) H(15) 108.5 no
H(14) C(12) H(15) 107.5 no
C(12) C(13) H(16) 108.9 no
C(12) C(13) H(17) 108.9 no
C(14) C(13) H(16) 108.9 no
C(14) C(13) H(17) 108.9 no
H(16) C(13) H(17) 107.7 no
C(13) C(14) H(18) 108.8 no
C(13) C(14) H(19) 108.8 no
C(15) C(14) H(18) 108.8 no
C(15) C(14) H(19) 108.8 no
H(18) C(14) H(19) 107.7 no
C(14) C(15) H(20) 108.8 no
C(14) C(15) H(21) 108.8 no
C(16) C(15) H(20) 108.8 no
C(16) C(15) H(21) 108.8 no
H(20) C(15) H(21) 107.7 no
C(15) C(16) H(22) 107.6 no
C(15) C(16) H(23) 107.6 no
C(17) C(16) H(22) 107.6 no
C(17) C(16) H(23) 107.6 no
H(22) C(16) H(23) 107.0 no
N(2) C(17) H(24) 109.7 no
N(2) C(17) H(25) 109.7 no
C(16) C(17) H(24) 109.7 no
C(16) C(17) H(25) 109.7 no
H(24) C(17) H(25) 108.2 no
C(19) C(20) H(27) 119.5 no
C(21) C(20) H(27) 119.5 no
C(20) C(21) H(28) 119.6 no
C(22) C(21) H(28) 119.5 no
C(21) C(22) H(29) 120.2 no
C(23) C(22) H(29) 120.2 no
C(18) C(23) H(30) 119.4 no
C(22) C(23) H(30) 119.4 no
N(2) C(24) H(26) 116.8 no
C(18) C(24) H(26) 116.8 no
C(26) C(27) H(31) 120.0 no
C(28) C(27) H(31) 120.0 no
C(27) C(28) H(32) 120.2 no
C(29) C(28) H(32) 120.2 no
C(28) C(29) H(33) 119.3 no
C(30) C(29) H(33) 119.3 no
C(25) C(30) H(34) 118.6 no
C(29) C(30) H(34) 118.6 no
N(3) C(31) H(35) 116.0 no
C(25) C(31) H(35) 116.0 no
N(3) C(32) H(36) 108.8 no
N(3) C(32) H(37) 108.8 no
C(33) C(32) H(36) 108.8 no
C(33) C(32) H(37) 108.8 no
H(36) C(32) H(37) 107.7 no
C(32) C(33) H(38) 107.8 no
C(32) C(33) H(39) 107.8 no
C(34) C(33) H(38) 107.8 no
C(34) C(33) H(39) 107.8 no
H(38) C(33) H(39) 107.1 no
C(33) C(34) H(40) 108.3 no
C(33) C(34) H(41) 108.3 no
C(35) C(34) H(40) 108.3 no
C(35) C(34) H(41) 108.3 no
H(40) C(34) H(41) 107.4 no
C(34) C(35) H(42) 108.4 no
C(34) C(35) H(43) 108.4 no
C(36) C(35) H(42) 108.3 no
C(36) C(35) H(43) 108.4 no
H(42) C(35) H(43) 107.4 no
C(35) C(36) H(44) 108.7 no
C(35) C(36) H(45) 108.7 no
C(37) C(36) H(44) 108.7 no
C(37) C(36) H(45) 108.7 no
H(44) C(36) H(45) 107.6 no
C(36) C(37) H(46) 108.4 no
C(36) C(37) H(47) 108.4 no
C(38) C(37) H(46) 108.4 no
C(38) C(37) H(47) 108.4 no
H(46) C(37) H(47) 107.5 no
C(37) C(38) H(48) 108.7 no
C(37) C(38) H(49) 108.7 no
C(39) C(38) H(48) 108.7 no
C(39) C(38) H(49) 108.7 no
H(48) C(38) H(49) 107.6 no
C(38) C(39) H(52) 108.7 no
C(38) C(39) H(53) 108.7 no
C(40) C(39) H(52) 108.7 no
C(40) C(39) H(53) 108.7 no
H(52) C(39) H(53) 107.6 no
C(39) C(40) H(50) 109.1 no
C(39) C(40) H(51) 109.1 no
C(41) C(40) H(50) 109.1 no
C(41) C(40) H(51) 109.1 no
H(50) C(40) H(51) 107.9 no
N(4) C(41) H(54) 109.6 no
N(4) C(41) H(55) 109.6 no
C(40) C(41) H(54) 109.6 no
C(40) C(41) H(55) 109.6 no
H(54) C(41) H(55) 108.1 no
C(43) C(44) H(56) 118.9 no
C(45) C(44) H(56) 118.9 no
C(44) C(45) H(57) 119.8 no
C(46) C(45) H(57) 119.8 no
C(45) C(46) H(58) 120.3 no
C(47) C(46) H(58) 120.3 no
C(42) C(47) H(59) 119.5 no
C(46) C(47) H(59) 119.6 no
N(4) C(48) H(60) 115.6 no
C(42) C(48) H(60) 115.6 no

loop_
_geom_bond_atom_site_label_1
_geom_bond_atom_site_label_2
_geom_bond_distance
_geom_bond_publ_flag
Pt(1) O(1) 1.953(13) yes
Pt(1) O(2) 1.999(13) yes
Pt(1) N(1) 2.033(11) yes
Pt(1) N(2) 1.990(11) yes
Pt(2) O(3) 1.982(13) yes
Pt(2) O(4) 1.989(11) yes
Pt(2) N(3) 2.029(10) yes
Pt(2) N(4) 2.021(9) yes
O(1) C(2) 1.370(19) yes
O(2) C(19) 1.355(19) yes
O(3) C(26) 1.320(19) yes
O(4) C(43) 1.314(17) yes
N(1) C(7) 1.30(2) yes
N(1) C(8) 1.48(2) yes
N(2) C(17) 1.52(2) yes
N(2) C(24) 1.29(2) yes
N(3) C(31) 1.30(2) yes
N(3) C(32) 1.49(2) yes
N(4) C(41) 1.49(2) yes
N(4) C(48) 1.27(2) yes
C(1) C(2) 1.33(2) yes
C(1) C(6) 1.37(2) yes
C(1) C(7) 1.50(2) yes
C(2) C(3) 1.41(2) yes
C(3) C(4) 1.40(2) yes
C(4) C(5) 1.42(2) yes
C(5) C(6) 1.38(2) yes
C(8) C(9) 1.520(18) yes
C(9) C(10) 1.48(2) yes
C(10) C(11) 1.561(19) yes
C(11) C(12) 1.52(2) yes
C(12) C(13) 1.52(2) yes
C(13) C(14) 1.56(2) yes
C(14) C(15) 1.52(2) yes
C(15) C(16) 1.52(2) yes
C(16) C(17) 1.52(2) yes
C(18) C(19) 1.41(2) yes
C(18) C(23) 1.42(2) yes
C(18) C(24) 1.42(2) yes
C(19) C(20) 1.40(2) yes
C(20) C(21) 1.38(2) yes
C(21) C(22) 1.38(2) yes
C(22) C(23) 1.37(2) yes
C(25) C(26) 1.40(2) yes
C(25) C(30) 1.43(2) yes
C(25) C(31) 1.40(2) yes
C(26) C(27) 1.43(3) yes
C(27) C(28) 1.39(2) yes
C(28) C(29) 1.37(3) yes
C(29) C(30) 1.33(3) yes
C(32) C(33) 1.54(2) yes
C(33) C(34) 1.52(2) yes
C(34) C(35) 1.50(2) yes
C(35) C(36) 1.534(19) yes
C(36) C(37) 1.51(2) yes
C(37) C(38) 1.516(17) yes
C(38) C(39) 1.533(17) yes
C(39) C(40) 1.53(2) yes
C(40) C(41) 1.568(19) yes
C(42) C(43) 1.439(18) yes
C(42) C(47) 1.37(2) yes
C(42) C(48) 1.45(2) yes
C(43) C(44) 1.39(2) yes
C(44) C(45) 1.358(19) yes
C(45) C(46) 1.40(2) yes
C(46) C(47) 1.37(2) yes
C(3) H(1) 0.950 no
C(4) H(2) 0.950 no
C(5) H(3) 0.950 no
C(6) H(4) 0.950 no
C(7) H(5) 0.950 no
C(8) H(6) 0.990 no
C(8) H(7) 0.990 no
C(9) H(8) 0.990 no
C(9) H(9) 0.990 no
C(10) H(10) 0.990 no
C(10) H(11) 0.990 no
C(11) H(12) 0.990 no
C(11) H(13) 0.990 no
C(12) H(14) 0.990 no
C(12) H(15) 0.990 no
C(13) H(16) 0.990 no
C(13) H(17) 0.990 no
C(14) H(18) 0.990 no
C(14) H(19) 0.990 no
C(15) H(20) 0.990 no
C(15) H(21) 0.990 no
C(16) H(22) 0.990 no
C(16) H(23) 0.990 no
C(17) H(24) 0.990 no
C(17) H(25) 0.990 no
C(20) H(27) 0.950 no
C(21) H(28) 0.950 no
C(22) H(29) 0.950 no
C(23) H(30) 0.950 no
C(24) H(26) 0.950 no
C(27) H(31) 0.950 no
C(28) H(32) 0.950 no
C(29) H(33) 0.950 no
C(30) H(34) 0.950 no
C(31) H(35) 0.950 no
C(32) H(36) 0.990 no
C(32) H(37) 0.990 no
C(33) H(38) 0.990 no
C(33) H(39) 0.990 no
C(34) H(40) 0.990 no
C(34) H(41) 0.990 no
C(35) H(42) 0.990 no
C(35) H(43) 0.990 no
C(36) H(44) 0.990 no
C(36) H(45) 0.990 no
C(37) H(46) 0.990 no
C(37) H(47) 0.990 no
C(38) H(48) 0.990 no
C(38) H(49) 0.990 no
C(39) H(52) 0.990 no
C(39) H(53) 0.990 no
C(40) H(50) 0.990 no
C(40) H(51) 0.990 no
C(41) H(54) 0.990 no
C(41) H(55) 0.990 no
C(44) H(56) 0.950 no
C(45) H(57) 0.950 no
C(46) H(58) 0.950 no
C(47) H(59) 0.950 no
C(48) H(60) 0.950 no

loop_
_geom_contact_atom_site_label_1
_geom_contact_atom_site_label_2
_geom_contact_distance
_geom_contact_site_symmetry_2
Pt(1) C(1) 3.338(15) .
Pt(1) C(2) 2.988(17) .
Pt(1) C(7) 2.932(14) .
Pt(1) C(8) 3.031(13) .
Pt(1) C(9) 3.456(14) .
Pt(1) C(16) 3.363(17) .
Pt(1) C(17) 3.013(14) .
Pt(1) C(18) 3.284(16) .
Pt(1) C(19) 2.984(16) .
Pt(1) C(24) 2.913(15) .
Pt(2) C(25) 3.303(15) .
Pt(2) C(26) 2.96(2) .
Pt(2) C(31) 2.937(12) .
Pt(2) C(32) 3.060(14) .
Pt(2) C(33) 3.571(14) .
Pt(2) C(40) 3.439(15) .
Pt(2) C(41) 3.044(14) .
Pt(2) C(42) 3.347(14) .
Pt(2) C(43) 2.973(18) .
Pt(2) C(48) 2.926(12) .
O(1) N(1) 2.894(18) .
O(1) N(2) 2.738(18) .
O(1) C(1) 2.390(19) .
O(1) C(3) 2.35(2) .
O(1) C(7) 2.950(18) .
O(1) C(16) 3.033(16) .
O(1) C(17) 2.781(16) .
O(2) N(1) 2.757(18) .
O(2) N(2) 2.895(18) .
O(2) C(8) 2.769(17) .
O(2) C(9) 3.155(18) .
O(2) C(18) 2.420(18) .
O(2) C(20) 2.38(2) .
O(2) C(24) 2.980(18) .
O(3) N(3) 2.907(17) .
O(3) N(4) 2.760(16) .
O(3) C(25) 2.405(15) .
O(3) C(27) 2.33(2) .
O(3) C(31) 2.962(17) .
O(3) C(40) 3.088(16) .
O(3) C(41) 2.816(15) .
O(4) N(3) 2.804(14) .
O(4) N(4) 2.880(17) .
O(4) C(23) 3.425(17) .
O(4) C(32) 2.838(15) .
O(4) C(33) 3.062(14) .
O(4) C(42) 2.427(13) .
O(4) C(44) 2.340(19) .
O(4) C(45) 3.591(19) .
O(4) C(48) 2.949(16) .
N(1) O(1) 2.894(18) .
N(1) O(2) 2.757(18) .
N(1) C(1) 2.52(2) .
N(1) C(2) 3.05(2) .
N(1) C(9) 2.442(18) .
N(1) C(10) 2.954(18) .
N(2) O(1) 2.738(18) .
N(2) O(2) 2.895(18) .
N(2) C(15) 3.04(2) .
N(2) C(16) 2.49(2) .
N(2) C(18) 2.43(2) .
N(2) C(19) 3.04(2) .
N(3) O(3) 2.907(17) .
N(3) O(4) 2.804(14) .
N(3) C(25) 2.43(2) .
N(3) C(26) 3.03(2) .
N(3) C(33) 2.53(2) .
N(3) C(34) 3.188(18) .
N(3) C(35) 3.296(18) .
N(4) O(3) 2.760(16) .
N(4) O(4) 2.880(17) .
N(4) C(30) 3.55(2) 4_454
N(4) C(39) 2.944(17) .
N(4) C(40) 2.51(2) .
N(4) C(42) 2.46(2) .
N(4) C(43) 3.04(2) .
C(1) Pt(1) 3.338(15) .
C(1) O(1) 2.390(19) .
C(1) N(1) 2.52(2) .
C(1) C(3) 2.37(2) .
C(1) C(4) 2.75(2) .
C(1) C(5) 2.40(2) .
C(2) Pt(1) 2.988(17) .
C(2) N(1) 3.05(2) .
C(2) C(4) 2.42(2) .
C(2) C(5) 2.80(2) .
C(2) C(6) 2.37(2) .
C(2) C(7) 2.50(2) .
C(2) C(41) 3.444(19) 4_555
C(3) O(1) 2.35(2) .
C(3) C(1) 2.37(2) .
C(3) C(5) 2.45(2) .
C(3) C(6) 2.76(2) .
C(3) C(41) 3.49(2) 4_555
C(4) C(1) 2.75(2) .
C(4) C(2) 2.42(2) .
C(4) C(6) 2.39(2) .
C(5) C(1) 2.40(2) .
C(5) C(2) 2.80(2) .
C(5) C(3) 2.45(2) .
C(6) C(2) 2.37(2) .
C(6) C(3) 2.76(2) .
C(6) C(4) 2.39(2) .
C(6) C(7) 2.40(2) .
C(7) Pt(1) 2.932(14) .
C(7) O(1) 2.950(18) .
C(7) C(2) 2.50(2) .
C(7) C(6) 2.40(2) .
C(7) C(8) 2.39(2) .
C(7) C(9) 3.26(2) .
C(7) C(10) 3.281(19) .
C(8) Pt(1) 3.031(13) .
C(8) O(2) 2.769(17) .
C(8) C(7) 2.39(2) .
C(8) C(10) 2.57(2) .
C(9) Pt(1) 3.456(14) .
C(9) O(2) 3.155(18) .
C(9) N(1) 2.442(18) .
C(9) C(7) 3.26(2) .
C(9) C(11) 2.51(2) .
C(9) C(12) 3.19(2) .
C(10) N(1) 2.954(18) .
C(10) C(7) 3.281(19) .
C(10) C(8) 2.57(2) .
C(10) C(12) 2.60(2) .
C(10) C(13) 3.24(2) .
C(11) C(9) 2.51(2) .
C(11) C(13) 2.57(2) .
C(12) C(9) 3.19(2) .
C(12) C(10) 2.60(2) .
C(12) C(14) 2.58(2) .
C(12) C(15) 3.33(2) .
C(13) C(10) 3.24(2) .
C(13) C(11) 2.57(2) .
C(13) C(15) 2.58(2) .
C(13) C(16) 3.21(2) .
C(14) C(12) 2.58(2) .
C(14) C(16) 2.545(19) .
C(15) N(2) 3.04(2) .
C(15) C(12) 3.33(2) .
C(15) C(13) 2.58(2) .
C(15) C(17) 2.616(19) .
C(15) C(24) 3.56(2) .
C(16) Pt(1) 3.363(17) .
C(16) O(1) 3.033(16) .
C(16) N(2) 2.49(2) .
C(16) C(13) 3.21(2) .
C(16) C(14) 2.545(19) .
C(16) C(24) 3.41(2) .
C(17) Pt(1) 3.013(14) .
C(17) O(1) 2.781(16) .
C(17) C(15) 2.616(19) .
C(17) C(24) 2.42(2) .
C(17) C(26) 3.433(19) .
C(18) Pt(1) 3.284(16) .
C(18) O(2) 2.420(18) .
C(18) N(2) 2.43(2) .
C(18) C(20) 2.41(2) .
C(18) C(21) 2.78(2) .
C(18) C(22) 2.43(2) .
C(18) C(47) 3.598(17) 4_555
C(19) Pt(1) 2.984(16) .
C(19) N(2) 3.04(2) .
C(19) C(21) 2.42(2) .
C(19) C(22) 2.81(2) .
C(19) C(23) 2.44(2) .
C(19) C(24) 2.53(2) .
C(20) O(2) 2.38(2) .
C(20) C(18) 2.41(2) .
C(20) C(22) 2.40(2) .
C(20) C(23) 2.76(2) .
C(20) C(38) 3.515(18) 2_546
C(21) C(18) 2.78(2) .
C(21) C(19) 2.42(2) .
C(21) C(23) 2.37(2) .
C(22) C(18) 2.43(2) .
C(22) C(19) 2.81(2) .
C(22) C(20) 2.40(2) .
C(23) O(4) 3.425(17) .
C(23) C(19) 2.44(2) .
C(23) C(20) 2.76(2) .
C(23) C(21) 2.37(2) .
C(23) C(24) 2.39(2) .
C(24) Pt(1) 2.913(15) .
C(24) O(2) 2.980(18) .
C(24) C(15) 3.56(2) .
C(24) C(16) 3.41(2) .
C(24) C(17) 2.42(2) .
C(24) C(19) 2.53(2) .
C(24) C(23) 2.39(2) .
C(25) Pt(2) 3.303(15) .
C(25) O(3) 2.405(15) .
C(25) N(3) 2.43(2) .
C(25) C(27) 2.45(2) .
C(25) C(28) 2.81(3) .
C(25) C(29) 2.42(3) .
C(26) Pt(2) 2.96(2) .
C(26) N(3) 3.03(2) .
C(26) C(17) 3.433(19) .
C(26) C(28) 2.44(3) .
C(26) C(29) 2.78(2) .
C(26) C(30) 2.41(2) .
C(26) C(31) 2.49(2) .
C(27) O(3) 2.33(2) .
C(27) C(25) 2.45(2) .
C(27) C(29) 2.38(2) .
C(27) C(30) 2.75(2) .
C(28) C(25) 2.81(3) .
C(28) C(26) 2.44(3) .
C(28) C(30) 2.35(3) .
C(29) C(25) 2.42(3) .
C(29) C(26) 2.78(2) .
C(29) C(27) 2.38(2) .
C(30) N(4) 3.55(2) 4_555
C(30) C(26) 2.41(2) .
C(30) C(27) 2.75(2) .
C(30) C(28) 2.35(3) .
C(30) C(31) 2.42(2) .
C(30) C(41) 3.54(2) 4_555
C(31) Pt(2) 2.937(12) .
C(31) O(3) 2.962(17) .
C(31) C(26) 2.49(2) .
C(31) C(30) 2.42(2) .
C(31) C(32) 2.38(2) .
C(31) C(33) 3.45(2) .
C(32) Pt(2) 3.060(14) .
C(32) O(4) 2.838(15) .
C(32) C(31) 2.38(2) .
C(32) C(34) 2.62(2) .
C(32) C(35) 3.39(2) .
C(33) Pt(2) 3.571(14) .
C(33) O(4) 3.062(14) .
C(33) N(3) 2.53(2) .
C(33) C(31) 3.45(2) .
C(33) C(35) 2.56(2) .
C(33) C(36) 3.11(2) .
C(34) N(3) 3.188(18) .
C(34) C(32) 2.62(2) .
C(34) C(36) 2.57(2) .
C(35) N(3) 3.296(18) .
C(35) C(32) 3.39(2) .
C(35) C(33) 2.56(2) .
C(35) C(37) 2.55(2) .
C(36) C(33) 3.11(2) .
C(36) C(34) 2.57(2) .
C(36) C(38) 2.56(2) .
C(36) C(39) 3.146(18) .
C(37) C(35) 2.55(2) .
C(37) C(39) 2.562(17) .
C(37) C(40) 3.100(19) .
C(38) C(20) 3.515(18) 2_556
C(38) C(36) 2.56(2) .
C(38) C(40) 2.57(2) .
C(39) N(4) 2.944(17) .
C(39) C(36) 3.146(18) .
C(39) C(37) 2.562(17) .
C(39) C(41) 2.57(2) .
C(39) C(48) 3.37(2) .
C(40) Pt(2) 3.439(15) .
C(40) O(3) 3.088(16) .
C(40) N(4) 2.51(2) .
C(40) C(37) 3.100(19) .
C(40) C(38) 2.57(2) .
C(40) C(48) 3.38(2) .
C(41) Pt(2) 3.044(14) .
C(41) O(3) 2.816(15) .
C(41) C(2) 3.444(19) 4_454
C(41) C(3) 3.49(2) 4_454
C(41) C(30) 3.54(2) 4_454
C(41) C(39) 2.57(2) .
C(41) C(48) 2.35(2) .
C(42) Pt(2) 3.347(14) .
C(42) O(4) 2.427(13) .
C(42) N(4) 2.46(2) .
C(42) C(44) 2.40(2) .
C(42) C(45) 2.76(2) .
C(42) C(46) 2.38(2) .
C(43) Pt(2) 2.973(18) .
C(43) N(4) 3.04(2) .
C(43) C(45) 2.40(2) .
C(43) C(46) 2.81(2) .
C(43) C(47) 2.441(17) .
C(43) C(48) 2.53(2) .
C(44) O(4) 2.340(19) .
C(44) C(42) 2.40(2) .
C(44) C(46) 2.389(17) .
C(44) C(47) 2.75(2) .
C(45) O(4) 3.591(19) .
C(45) C(42) 2.76(2) .
C(45) C(43) 2.40(2) .
C(45) C(47) 2.39(2) .
C(46) C(42) 2.38(2) .
C(46) C(43) 2.81(2) .
C(46) C(44) 2.389(17) .
C(47) C(18) 3.598(17) 4_454
C(47) C(43) 2.441(17) .
C(47) C(44) 2.75(2) .
C(47) C(45) 2.39(2) .
C(47) C(48) 2.40(2) .
C(48) Pt(2) 2.926(12) .
C(48) O(4) 2.949(16) .
C(48) C(39) 3.37(2) .
C(48) C(40) 3.38(2) .
C(48) C(41) 2.35(2) .
C(48) C(43) 2.53(2) .
C(48) C(47) 2.40(2) .
Pt(1) H(7) 3.131 .
Pt(1) H(8) 3.062 .
Pt(1) H(10) 3.447 .
Pt(1) H(20) 3.343 .
Pt(1) H(22) 2.949 .
Pt(1) H(24) 3.181 .
Pt(1) H(59) 3.567 4_555
Pt(1) H(60) 3.154 4_555
Pt(2) H(26) 3.031 .
Pt(2) H(30) 3.246 .
Pt(2) H(36) 3.182 .
Pt(2) H(39) 3.126 .
Pt(2) H(43) 3.401 .
Pt(2) H(45) 2.936 .
Pt(2) H(51) 3.065 .
Pt(2) H(53) 3.286 .
Pt(2) H(54) 3.208 .
O(1) H(1) 2.523 .
O(1) H(13) 3.479 3_557
O(1) H(22) 2.388 .
O(1) H(24) 2.386 .
O(1) H(55) 2.653 4_555
O(1) H(60) 3.333 4_555
O(2) H(6) 3.217 3_657
O(2) H(7) 2.272 .
O(2) H(8) 2.574 .
O(2) H(27) 2.564 .
O(2) H(48) 3.303 2_546
O(2) H(59) 3.198 4_555
O(3) H(25) 2.916 .
O(3) H(26) 3.436 .
O(3) H(31) 2.513 .
O(3) H(34) 3.522 4_454
O(3) H(51) 2.473 .
O(3) H(54) 2.421 .
O(4) H(30) 2.532 .
O(4) H(36) 2.463 .
O(4) H(38) 3.537 .
O(4) H(39) 2.419 .
O(4) H(45) 3.222 .
O(4) H(56) 2.522 .
N(1) H(5) 1.916 .
N(1) H(6) 2.043 .
N(1) H(7) 2.043 .
N(1) H(7) 2.989 3_657
N(1) H(8) 2.693 .
N(1) H(9) 3.284 .
N(1) H(10) 2.586 .
N(1) H(11) 3.319 .
N(1) H(52) 3.579 4_555
N(2) H(20) 2.675 .
N(2) H(21) 3.394 .
N(2) H(22) 2.715 .
N(2) H(23) 3.329 .
N(2) H(24) 2.077 .
N(2) H(25) 2.077 .
N(2) H(26) 1.917 .
N(2) H(59) 3.502 4_555
N(2) H(60) 3.544 4_555
N(3) H(26) 3.473 .
N(3) H(30) 3.561 .
N(3) H(35) 1.918 .
N(3) H(36) 2.033 .
N(3) H(37) 2.033 .
N(3) H(38) 3.352 .
N(3) H(39) 2.712 .
N(3) H(40) 3.286 .
N(3) H(43) 2.681 .
N(3) H(45) 3.417 .
N(4) H(34) 2.741 4_454
N(4) H(35) 3.523 4_454
N(4) H(45) 3.572 .
N(4) H(50) 3.352 .
N(4) H(51) 2.772 .
N(4) H(52) 3.330 .
N(4) H(53) 2.497 .
N(4) H(54) 2.048 .
N(4) H(55) 2.048 .
N(4) H(60) 1.890 .
C(1) H(1) 3.227 .
C(1) H(3) 3.256 .
C(1) H(4) 2.014 .
C(1) H(5) 2.103 .
C(1) H(10) 3.532 .
C(1) H(17) 2.864 3_557
C(1) H(27) 3.375 3_657
C(1) H(50) 3.235 4_555
C(1) H(52) 2.931 4_555
C(1) H(55) 3.199 4_555
C(2) H(1) 2.060 .
C(2) H(2) 3.278 .
C(2) H(4) 3.210 .
C(2) H(5) 3.297 .
C(2) H(13) 3.288 3_557
C(2) H(17) 3.092 3_557
C(2) H(22) 3.324 .
C(2) H(24) 3.534 .
C(2) H(50) 3.307 4_555
C(2) H(52) 3.507 4_555
C(2) H(55) 2.590 4_555
C(3) H(2) 2.045 .
C(3) H(3) 3.309 .
C(3) H(13) 3.096 3_557
C(3) H(14) 3.267 3_557
C(3) H(50) 3.170 4_555
C(3) H(54) 3.465 4_555
C(3) H(55) 2.862 4_555
C(4) H(1) 2.052 .
C(4) H(3) 2.080 .
C(4) H(4) 3.258 .
C(4) H(14) 2.917 3_557
C(4) H(28) 3.559 1_556
C(4) H(41) 3.450 4_455
C(4) H(49) 3.096 2_547
C(4) H(50) 2.985 4_555
C(5) H(1) 3.308 .
C(5) H(2) 2.066 .
C(5) H(3) 3.342 3_658
C(5) H(4) 2.023 .
C(5) H(14) 3.004 3_557
C(5) H(18) 3.560 3_557
C(5) H(47) 3.347 2_547
C(5) H(49) 2.907 2_547
C(5) H(50) 3.543 2_547
C(5) H(50) 2.962 4_555
C(6) H(2) 3.255 .
C(6) H(3) 2.042 .
C(6) H(5) 2.496 .
C(6) H(14) 3.381 3_557
C(6) H(17) 3.173 3_557
C(6) H(18) 3.315 3_557
C(6) H(27) 3.038 3_657
C(6) H(28) 3.599 3_657
C(6) H(50) 3.109 4_555
C(6) H(52) 3.257 4_555
C(7) H(4) 2.492 .
C(7) H(6) 2.474 .
C(7) H(7) 3.120 .
C(7) H(7) 3.374 3_657
C(7) H(10) 2.743 .
C(7) H(11) 3.363 .
C(7) H(17) 3.103 3_557
C(7) H(27) 2.997 3_657
C(7) H(52) 3.112 4_555
C(8) H(5) 2.466 .
C(8) H(7) 3.159 3_657
C(8) H(8) 2.051 .
C(8) H(9) 2.051 .
C(8) H(10) 2.743 .
C(8) H(11) 2.832 .
C(8) H(52) 3.432 2_546
C(8) H(53) 3.438 2_546
C(9) H(5) 3.336 .
C(9) H(6) 2.078 .
C(9) H(7) 2.077 .
C(9) H(10) 2.031 .
C(9) H(11) 2.032 .
C(9) H(12) 2.627 .
C(9) H(13) 3.331 .
C(9) H(15) 2.850 .
C(9) H(48) 3.397 2_546
C(9) H(52) 3.574 2_546
C(9) H(53) 2.998 2_546
C(10) H(5) 3.278 .
C(10) H(6) 2.865 .
C(10) H(7) 3.391 .
C(10) H(8) 2.012 .
C(10) H(9) 2.012 .
C(10) H(12) 2.098 .
C(10) H(13) 2.098 .
C(10) H(14) 3.422 .
C(10) H(15) 2.738 .
C(10) H(16) 2.885 .
C(10) H(16) 3.515 3_557
C(10) H(17) 3.183 3_557
C(10) H(19) 3.441 3_557
C(11) H(8) 2.604 .
C(11) H(9) 2.705 .
C(11) H(10) 2.108 .
C(11) H(11) 2.108 .
C(11) H(14) 2.058 .
C(11) H(15) 2.058 .
C(11) H(16) 2.731 .
C(11) H(17) 2.789 .
C(11) H(39) 3.594 2_546
C(12) H(8) 2.786 .
C(12) H(9) 3.568 .
C(12) H(10) 2.731 .
C(12) H(11) 3.416 .
C(12) H(12) 2.059 .
C(12) H(13) 2.059 .
C(12) H(16) 2.067 .
C(12) H(17) 2.067 .
C(12) H(18) 2.637 .
C(12) H(19) 3.374 .
C(12) H(20) 3.008 .
C(12) H(42) 3.485 4_454
C(12) H(46) 3.200 4_454
C(13) H(10) 2.878 .
C(13) H(10) 3.008 3_557
C(13) H(12) 3.387 .
C(13) H(13) 2.715 .
C(13) H(14) 2.062 .
C(13) H(15) 2.062 .
C(13) H(16) 3.298 3_557
C(13) H(18) 2.099 .
C(13) H(19) 2.099 .
C(13) H(20) 2.700 .
C(13) H(21) 3.408 .
C(13) H(22) 2.826 .
C(13) H(23) 3.594 .
C(14) H(14) 2.777 .
C(14) H(15) 2.717 .
C(14) H(16) 2.101 .
C(14) H(17) 2.101 .
C(14) H(20) 2.064 .
C(14) H(21) 2.064 .
C(14) H(22) 2.669 .
C(14) H(23) 2.746 .
C(15) H(15) 3.018 .
C(15) H(16) 2.646 .
C(15) H(17) 3.378 .
C(15) H(18) 2.064 .
C(15) H(19) 2.064 .
C(15) H(22) 2.049 .
C(15) H(23) 2.049 .
C(15) H(24) 3.435 .
C(15) H(25) 2.886 .
C(15) H(43) 3.599 4_454
C(16) H(13) 3.523 3_557
C(16) H(16) 2.820 .
C(16) H(18) 3.370 .
C(16) H(19) 2.673 .
C(16) H(20) 2.063 .
C(16) H(21) 2.063 .
C(16) H(24) 2.075 .
C(16) H(25) 2.075 .
C(16) H(26) 3.553 .
C(16) H(57) 3.368 4_455
C(17) H(20) 2.787 .
C(17) H(21) 2.857 .
C(17) H(22) 2.049 .
C(17) H(23) 2.050 .
C(17) H(26) 2.491 .
C(18) H(26) 2.038 .
C(18) H(27) 3.273 .
C(18) H(29) 3.286 .
C(18) H(30) 2.059 .
C(18) H(40) 2.964 4_454
C(18) H(59) 2.744 4_555
C(19) H(5) 3.593 3_657
C(19) H(7) 3.422 .
C(19) H(26) 3.330 .
C(19) H(27) 2.047 .
C(19) H(28) 3.277 .
C(19) H(30) 3.292 .
C(19) H(40) 3.226 4_454
C(19) H(48) 3.380 2_546
C(19) H(59) 2.843 4_555
C(20) H(4) 3.034 3_657
C(20) H(5) 2.993 3_657
C(20) H(28) 2.024 .
C(20) H(29) 3.255 .
C(20) H(40) 3.329 4_454
C(20) H(41) 3.510 4_454
C(20) H(48) 3.066 2_546
C(20) H(49) 3.120 2_546
C(20) H(52) 3.502 2_546
C(20) H(58) 3.395 4_555
C(20) H(59) 3.498 4_555
C(21) H(2) 3.342 1_554
C(21) H(4) 3.176 3_657
C(21) H(27) 2.023 .
C(21) H(29) 2.030 .
C(21) H(30) 3.229 .
C(21) H(31) 3.585 4_554
C(21) H(40) 3.238 4_454
C(21) H(41) 3.479 4_454
C(21) H(58) 3.135 4_555
C(22) H(27) 3.251 .
C(22) H(28) 2.023 .
C(22) H(30) 2.011 .
C(22) H(31) 3.430 4_554
C(22) H(40) 3.006 4_454
C(22) H(56) 3.551 .
C(22) H(58) 3.149 4_555
C(23) H(26) 2.481 .
C(23) H(28) 3.228 .
C(23) H(29) 2.020 .
C(23) H(36) 3.336 .
C(23) H(37) 3.592 4_454
C(23) H(40) 2.846 4_454
C(23) H(58) 3.403 4_555
C(23) H(59) 3.334 4_555
C(24) H(20) 3.059 .
C(24) H(24) 3.081 .
C(24) H(25) 2.478 .
C(24) H(30) 2.518 .
C(24) H(59) 3.208 4_555
C(25) H(21) 3.110 4_555
C(25) H(24) 3.267 .
C(25) H(25) 3.463 .
C(25) H(31) 3.301 .
C(25) H(33) 3.273 .
C(25) H(34) 2.062 .
C(25) H(35) 2.005 .
C(25) H(43) 3.344 .
C(26) H(21) 3.571 4_555
C(26) H(24) 3.112 .
C(26) H(25) 2.876 .
C(26) H(31) 2.072 .
C(26) H(32) 3.299 .
C(26) H(34) 3.267 .
C(26) H(35) 3.301 .
C(26) H(51) 3.368 .
C(26) H(54) 3.543 .
C(27) H(24) 3.108 .
C(27) H(25) 3.164 .
C(27) H(32) 2.040 .
C(27) H(33) 3.239 .
C(28) H(24) 3.206 .
C(28) H(31) 2.038 .
C(28) H(33) 2.011 .
C(28) H(34) 3.198 .
C(28) H(57) 3.042 1_556
C(28) H(58) 3.351 1_556
C(29) H(1) 3.541 .
C(29) H(21) 3.170 4_555
C(29) H(24) 3.309 .
C(29) H(31) 3.241 .
C(29) H(32) 2.019 .
C(29) H(34) 1.968 .
C(29) H(54) 3.151 4_555
C(29) H(57) 3.077 1_556
C(30) H(21) 2.859 4_555
C(30) H(24) 3.358 .
C(30) H(32) 3.202 .
C(30) H(33) 1.975 .
C(30) H(35) 2.512 .
C(30) H(54) 3.073 4_555
C(30) H(55) 3.470 4_555
C(31) H(34) 2.566 .
C(31) H(36) 3.043 .
C(31) H(37) 2.420 .
C(31) H(40) 3.470 .
C(31) H(43) 2.825 .
C(32) H(35) 2.448 .
C(32) H(38) 2.066 .
C(32) H(39) 2.066 .
C(32) H(40) 2.706 .
C(32) H(41) 3.405 .
C(32) H(43) 3.153 .
C(33) H(12) 3.388 2_556
C(33) H(35) 3.529 .
C(33) H(36) 2.078 .
C(33) H(37) 2.078 .
C(33) H(40) 2.060 .
C(33) H(41) 2.061 .
C(33) H(42) 3.385 .
C(33) H(43) 2.794 .
C(33) H(44) 3.268 .
C(33) H(45) 2.864 .
C(34) H(2) 3.465 4_554
C(34) H(36) 3.435 .
C(34) H(37) 2.819 .
C(34) H(38) 2.054 .
C(34) H(39) 2.055 .
C(34) H(42) 2.038 .
C(34) H(43) 2.038 .
C(34) H(44) 2.704 .
C(34) H(45) 2.825 .
C(34) H(46) 3.529 3_667
C(34) H(48) 3.537 3_667
C(35) H(15) 3.535 4_555
C(35) H(20) 3.476 4_555
C(35) H(38) 3.344 .
C(35) H(39) 2.636 .
C(35) H(40) 2.038 .
C(35) H(41) 2.038 .
C(35) H(44) 2.075 .
C(35) H(45) 2.075 .
C(35) H(46) 2.822 .
C(35) H(46) 3.526 3_667
C(35) H(47) 2.646 .
C(36) H(9) 3.598 2_556
C(36) H(12) 3.444 2_556
C(36) H(39) 2.665 .
C(36) H(40) 3.392 .
C(36) H(41) 2.797 .
C(36) H(42) 2.071 .
C(36) H(43) 2.071 .
C(36) H(44) 3.356 3_667
C(36) H(46) 2.050 .
C(36) H(46) 3.218 3_667
C(36) H(47) 2.050 .
C(36) H(48) 2.751 .
C(36) H(49) 3.383 .
C(36) H(51) 3.305 .
C(36) H(53) 2.851 .
C(37) H(3) 3.256 2_557
C(37) H(14) 3.160 4_555
C(37) H(41) 3.434 3_667
C(37) H(42) 2.674 .
C(37) H(43) 2.799 .
C(37) H(44) 2.054 .
C(37) H(44) 3.179 3_667
C(37) H(45) 2.054 .
C(37) H(48) 2.059 .
C(37) H(49) 2.059 .
C(37) H(50) 3.513 .
C(37) H(51) 2.693 .
C(37) H(52) 3.392 .
C(37) H(53) 2.781 .
C(38) H(2) 3.476 2_557
C(38) H(3) 3.006 2_557
C(38) H(9) 3.488 2_556
C(38) H(27) 2.937 2_556
C(38) H(41) 3.247 3_667
C(38) H(44) 2.839 .
C(38) H(45) 2.668 .
C(38) H(46) 2.056 .
C(38) H(47) 2.056 .
C(38) H(50) 2.845 .
C(38) H(51) 2.691 .
C(38) H(52) 2.075 .
C(38) H(53) 2.075 .
C(39) H(3) 3.563 2_557
C(39) H(7) 3.334 2_556
C(39) H(9) 2.971 2_556
C(39) H(27) 3.242 2_556
C(39) H(44) 3.592 .
C(39) H(45) 2.738 .
C(39) H(46) 3.391 .
C(39) H(47) 2.745 .
C(39) H(48) 2.074 .
C(39) H(49) 2.074 .
C(39) H(50) 2.079 .
C(39) H(51) 2.079 .
C(39) H(54) 3.415 .
C(39) H(55) 2.838 .
C(39) H(60) 3.453 .
C(40) H(3) 3.207 2_557
C(40) H(45) 3.343 .
C(40) H(47) 2.750 .
C(40) H(48) 3.404 .
C(40) H(49) 2.787 .
C(40) H(52) 2.074 .
C(40) H(53) 2.074 .
C(40) H(54) 2.116 .
C(40) H(55) 2.116 .
C(40) H(60) 3.479 .
C(41) H(33) 3.463 4_454
C(41) H(34) 2.926 4_454
C(41) H(50) 2.111 .
C(41) H(51) 2.111 .
C(41) H(52) 2.829 .
C(41) H(53) 2.668 .
C(41) H(60) 2.399 .
C(42) H(6) 3.255 2_556
C(42) H(9) 3.237 2_556
C(42) H(11) 3.562 2_556
C(42) H(35) 3.172 4_454
C(42) H(37) 3.284 4_454
C(42) H(53) 3.522 .
C(42) H(56) 3.269 .
C(42) H(58) 3.239 .
C(42) H(59) 2.017 .
C(42) H(60) 2.049 .
C(43) H(9) 3.349 2_556
C(43) H(11) 3.319 2_556
C(43) H(30) 2.806 .
C(43) H(36) 3.550 .
C(43) H(37) 3.589 4_454
C(43) H(39) 3.404 .
C(43) H(56) 2.026 .
C(43) H(57) 3.256 .
C(43) H(59) 3.298 .
C(43) H(60) 3.345 .
C(44) H(11) 3.003 2_556
C(44) H(23) 3.317 4_554
C(44) H(29) 3.112 .
C(44) H(30) 3.230 .
C(44) H(57) 2.007 .
C(44) H(58) 3.244 .
C(45) H(11) 3.021 2_556
C(45) H(19) 3.317 4_554
C(45) H(23) 3.060 4_554
C(45) H(32) 3.236 1_554
C(45) H(37) 3.499 4_454
C(45) H(56) 1.998 .
C(45) H(58) 2.046 .
C(45) H(59) 3.245 .
C(46) H(6) 3.468 2_556
C(46) H(11) 3.293 2_556
C(46) H(32) 3.201 1_554
C(46) H(36) 3.283 4_454
C(46) H(37) 3.224 4_454
C(46) H(56) 3.241 .
C(46) H(57) 2.042 .
C(46) H(59) 2.013 .
C(47) H(6) 2.906 2_556
C(47) H(11) 3.537 2_556
C(47) H(35) 3.509 4_454
C(47) H(36) 3.434 4_454
C(47) H(37) 3.119 4_454
C(47) H(57) 3.242 .
C(47) H(58) 2.021 .
C(47) H(60) 2.507 .
C(48) H(6) 3.475 2_556
C(48) H(9) 3.376 2_556
C(48) H(34) 3.115 4_454
C(48) H(35) 3.146 4_454
C(48) H(52) 3.473 .
C(48) H(53) 2.775 .
C(48) H(54) 3.034 .
C(48) H(55) 2.403 .
C(48) H(59) 2.536 .
H(1) O(1) 2.523 .
H(1) C(1) 3.227 .
H(1) C(2) 2.060 .
H(1) C(4) 2.052 .
H(1) C(5) 3.308 .
H(1) C(29) 3.541 .
H(1) H(2) 2.354 .
H(1) H(13) 3.078 3_557
H(1) H(24) 3.291 .
H(1) H(33) 3.181 .
H(1) H(38) 3.003 4_455
H(1) H(54) 3.382 4_555
H(1) H(55) 3.017 4_555
H(2) C(2) 3.278 .
H(2) C(3) 2.045 .
H(2) C(5) 2.066 .
H(2) C(6) 3.255 .
H(2) C(21) 3.342 1_556
H(2) C(34) 3.465 4_455
H(2) C(38) 3.476 2_547
H(2) H(1) 2.354 .
H(2) H(3) 2.388 .
H(2) H(14) 3.208 3_557
H(2) H(28) 2.883 1_556
H(2) H(38) 3.023 4_455
H(2) H(41) 2.626 4_455
H(2) H(46) 3.309 2_547
H(2) H(49) 2.619 2_547
H(2) H(50) 3.438 4_555
H(3) C(1) 3.256 .
H(3) C(3) 3.309 .
H(3) C(4) 2.080 .
H(3) C(5) 3.342 3_658
H(3) C(6) 2.042 .
H(3) C(37) 3.256 2_547
H(3) C(38) 3.006 2_547
H(3) C(39) 3.563 2_547
H(3) C(40) 3.207 2_547
H(3) H(2) 2.388 .
H(3) H(3) 3.019 3_658
H(3) H(4) 2.340 .
H(3) H(14) 3.349 3_557
H(3) H(46) 3.354 2_547
H(3) H(47) 2.818 2_547
H(3) H(49) 2.250 2_547
H(3) H(50) 2.610 2_547
H(3) H(50) 3.400 4_555
H(3) H(51) 3.121 2_547
H(4) C(1) 2.014 .
H(4) C(2) 3.210 .
H(4) C(4) 3.258 .
H(4) C(5) 2.023 .
H(4) C(7) 2.492 .
H(4) C(20) 3.034 3_657
H(4) C(21) 3.176 3_657
H(4) H(3) 2.340 .
H(4) H(5) 2.221 .
H(4) H(17) 3.487 3_557
H(4) H(18) 3.151 3_557
H(4) H(19) 3.397 3_557
H(4) H(27) 2.434 3_657
H(4) H(28) 2.714 3_657
H(4) H(49) 3.590 4_555
H(4) H(52) 3.427 4_555
H(5) N(1) 1.916 .
H(5) C(1) 2.103 .
H(5) C(2) 3.297 .
H(5) C(6) 2.496 .
H(5) C(8) 2.466 .
H(5) C(9) 3.336 .
H(5) C(10) 3.278 .
H(5) C(19) 3.593 3_657
H(5) C(20) 2.993 3_657
H(5) H(4) 2.221 .
H(5) H(6) 2.172 .
H(5) H(7) 3.273 .
H(5) H(7) 3.536 3_657
H(5) H(10) 2.931 .
H(5) H(11) 3.082 .
H(5) H(17) 3.302 3_557
H(5) H(19) 3.300 3_557
H(5) H(27) 2.511 3_657
H(5) H(52) 3.433 4_555
H(5) H(58) 3.476 2_546
H(6) O(2) 3.217 3_657
H(6) N(1) 2.043 .
H(6) C(7) 2.474 .
H(6) C(9) 2.078 .
H(6) C(10) 2.865 .
H(6) C(42) 3.255 2_546
H(6) C(46) 3.468 2_546
H(6) C(47) 2.906 2_546
H(6) C(48) 3.475 2_546
H(6) H(5) 2.172 .
H(6) H(7) 1.605 .
H(6) H(7) 3.152 3_657
H(6) H(8) 2.853 .
H(6) H(9) 2.321 .
H(6) H(10) 3.125 .
H(6) H(11) 2.772 .
H(6) H(53) 3.578 2_546
H(6) H(59) 2.818 2_546
H(6) H(60) 3.241 2_546
H(7) Pt(1) 3.131 .
H(7) O(2) 2.272 .
H(7) N(1) 2.043 .
H(7) N(1) 2.989 3_657
H(7) C(7) 3.120 .
H(7) C(7) 3.374 3_657
H(7) C(8) 3.159 3_657
H(7) C(9) 2.077 .
H(7) C(10) 3.391 .
H(7) C(19) 3.422 .
H(7) C(39) 3.334 2_546
H(7) H(5) 3.273 .
H(7) H(5) 3.536 3_657
H(7) H(6) 1.605 .
H(7) H(6) 3.152 3_657
H(7) H(7) 2.826 3_657
H(7) H(8) 2.300 .
H(7) H(9) 2.382 .
H(7) H(27) 3.353 .
H(7) H(48) 3.509 2_546
H(7) H(52) 2.702 2_546
H(7) H(53) 3.120 2_546
H(8) Pt(1) 3.062 .
H(8) O(2) 2.574 .
H(8) N(1) 2.693 .
H(8) C(8) 2.051 .
H(8) C(10) 2.012 .
H(8) C(11) 2.604 .
H(8) C(12) 2.786 .
H(8) H(6) 2.853 .
H(8) H(7) 2.300 .
H(8) H(9) 1.593 .
H(8) H(10) 2.364 .
H(8) H(11) 2.817 .
H(8) H(12) 2.744 .
H(8) H(13) 3.542 .
H(8) H(14) 3.555 .
H(8) H(15) 2.185 .
H(8) H(16) 3.416 .
H(8) H(20) 3.556 .
H(8) H(42) 3.571 4_454
H(8) H(44) 3.548 2_546
H(8) H(48) 2.826 2_546
H(8) H(52) 3.570 2_546
H(8) H(53) 3.159 2_546
H(9) N(1) 3.284 .
H(9) C(8) 2.051 .
H(9) C(10) 2.012 .
H(9) C(11) 2.705 .
H(9) C(12) 3.568 .
H(9) C(36) 3.598 2_546
H(9) C(38) 3.488 2_546
H(9) C(39) 2.971 2_546
H(9) C(42) 3.237 2_546
H(9) C(43) 3.349 2_546
H(9) C(48) 3.376 2_546
H(9) H(6) 2.321 .
H(9) H(7) 2.382 .
H(9) H(8) 1.593 .
H(9) H(10) 2.819 .
H(9) H(11) 2.286 .
H(9) H(12) 2.453 .
H(9) H(13) 3.510 .
H(9) H(15) 3.257 .
H(9) H(44) 3.413 2_546
H(9) H(45) 2.959 2_546
H(9) H(48) 3.093 2_546
H(9) H(52) 3.082 2_546
H(9) H(53) 2.170 2_546
H(10) Pt(1) 3.447 .
H(10) N(1) 2.586 .
H(10) C(1) 3.532 .
H(10) C(7) 2.743 .
H(10) C(8) 2.743 .
H(10) C(9) 2.031 .
H(10) C(11) 2.108 .
H(10) C(12) 2.731 .
H(10) C(13) 2.878 .
H(10) C(13) 3.008 3_557
H(10) H(5) 2.931 .
H(10) H(6) 3.125 .
H(10) H(8) 2.364 .
H(10) H(9) 2.819 .
H(10) H(11) 1.602 .
H(10) H(12) 2.888 .
H(10) H(13) 2.473 .
H(10) H(15) 2.890 .
H(10) H(16) 2.267 .
H(10) H(16) 2.916 3_557
H(10) H(17) 3.272 .
H(10) H(17) 2.329 3_557
H(10) H(19) 3.134 3_557
H(11) N(1) 3.319 .
H(11) C(7) 3.363 .
H(11) C(8) 2.832 .
H(11) C(9) 2.032 .
H(11) C(11) 2.108 .
H(11) C(12) 3.416 .
H(11) C(42) 3.562 2_546
H(11) C(43) 3.319 2_546
H(11) C(44) 3.003 2_546
H(11) C(45) 3.021 2_546
H(11) C(46) 3.293 2_546
H(11) C(47) 3.537 2_546
H(11) H(5) 3.082 .
H(11) H(6) 2.772 .
H(11) H(8) 2.817 .
H(11) H(9) 2.286 .
H(11) H(10) 1.602 .
H(11) H(12) 2.464 .
H(11) H(13) 2.315 .
H(11) H(16) 3.544 3_557
H(11) H(17) 3.260 3_557
H(11) H(19) 2.844 3_557
H(11) H(23) 3.415 3_557
H(11) H(56) 3.337 2_546
H(11) H(57) 3.400 2_546
H(12) C(9) 2.627 .
H(12) C(10) 2.098 .
H(12) C(12) 2.059 .
H(12) C(13) 3.387 .
H(12) C(33) 3.388 2_546
H(12) C(36) 3.444 2_546
H(12) H(8) 2.744 .
H(12) H(9) 2.453 .
H(12) H(10) 2.888 .
H(12) H(11) 2.464 .
H(12) H(13) 1.597 .
H(12) H(14) 2.277 .
H(12) H(15) 2.393 .
H(12) H(38) 3.338 2_546
H(12) H(39) 2.632 2_546
H(12) H(44) 2.869 2_546
H(12) H(45) 3.100 2_546
H(13) O(1) 3.479 3_557
H(13) C(2) 3.288 3_557
H(13) C(3) 3.096 3_557
H(13) C(9) 3.331 .
H(13) C(10) 2.098 .
H(13) C(12) 2.059 .
H(13) C(13) 2.715 .
H(13) C(16) 3.523 3_557
H(13) H(1) 3.078 3_557
H(13) H(8) 3.542 .
H(13) H(9) 3.510 .
H(13) H(10) 2.473 .
H(13) H(11) 2.315 .
H(13) H(12) 1.597 .
H(13) H(14) 2.394 .
H(13) H(15) 2.850 .
H(13) H(16) 2.928 .
H(13) H(16) 3.108 3_557
H(13) H(17) 2.573 .
H(13) H(22) 2.782 3_557
H(13) H(23) 3.337 3_557
H(14) C(3) 3.267 3_557
H(14) C(4) 2.917 3_557
H(14) C(5) 3.004 3_557
H(14) C(6) 3.381 3_557
H(14) C(10) 3.422 .
H(14) C(11) 2.058 .
H(14) C(13) 2.062 .
H(14) C(14) 2.777 .
H(14) C(37) 3.160 4_454
H(14) H(2) 3.208 3_557
H(14) H(3) 3.349 3_557
H(14) H(8) 3.555 .
H(14) H(12) 2.277 .
H(14) H(13) 2.394 .
H(14) H(15) 1.597 .
H(14) H(16) 2.857 .
H(14) H(17) 2.345 .
H(14) H(18) 2.491 .
H(14) H(19) 3.526 .
H(14) H(20) 3.488 .
H(14) H(42) 3.465 4_454
H(14) H(44) 3.409 2_546
H(14) H(46) 2.505 4_454
H(14) H(47) 2.903 4_454
H(15) C(9) 2.850 .
H(15) C(10) 2.738 .
H(15) C(11) 2.058 .
H(15) C(13) 2.062 .
H(15) C(14) 2.717 .
H(15) C(15) 3.018 .
H(15) C(35) 3.535 4_454
H(15) H(8) 2.185 .
H(15) H(9) 3.257 .
H(15) H(10) 2.890 .
H(15) H(12) 2.393 .
H(15) H(13) 2.850 .
H(15) H(14) 1.597 .
H(15) H(16) 2.394 .
H(15) H(17) 2.857 .
H(15) H(18) 2.759 .
H(15) H(20) 2.432 .
H(15) H(42) 2.645 4_454
H(15) H(44) 3.256 2_546
H(15) H(46) 3.014 4_454
H(15) H(47) 3.453 4_454
H(16) C(10) 2.885 .
H(16) C(10) 3.515 3_557
H(16) C(11) 2.731 .
H(16) C(12) 2.067 .
H(16) C(13) 3.298 3_557
H(16) C(14) 2.101 .
H(16) C(15) 2.646 .
H(16) C(16) 2.820 .
H(16) H(8) 3.416 .
H(16) H(10) 2.267 .
H(16) H(10) 2.916 3_557
H(16) H(11) 3.544 3_557
H(16) H(13) 2.928 .
H(16) H(13) 3.108 3_557
H(16) H(14) 2.857 .
H(16) H(15) 2.394 .
H(16) H(16) 2.860 3_557
H(16) H(17) 1.599 .
H(16) H(17) 2.848 3_557
H(16) H(18) 2.871 .
H(16) H(19) 2.524 .
H(16) H(20) 2.725 .
H(16) H(21) 3.597 .
H(16) H(22) 2.177 .
H(16) H(23) 3.285 .
H(17) C(1) 2.864 3_557
H(17) C(2) 3.092 3_557
H(17) C(6) 3.173 3_557
H(17) C(7) 3.103 3_557
H(17) C(10) 3.183 3_557
H(17) C(11) 2.789 .
H(17) C(12) 2.067 .
H(17) C(14) 2.101 .
H(17) C(15) 3.378 .
H(17) H(4) 3.487 3_557
H(17) H(5) 3.302 3_557
H(17) H(10) 3.272 .
H(17) H(10) 2.329 3_557
H(17) H(11) 3.260 3_557
H(17) H(13) 2.573 .
H(17) H(14) 2.345 .
H(17) H(15) 2.857 .
H(17) H(16) 1.599 .
H(17) H(16) 2.848 3_557
H(17) H(18) 2.523 .
H(17) H(19) 2.268 .
H(17) H(22) 3.472 .
H(18) C(5) 3.560 3_557
H(18) C(6) 3.315 3_557
H(18) C(12) 2.637 .
H(18) C(13) 2.099 .
H(18) C(15) 2.064 .
H(18) C(16) 3.370 .
H(18) H(4) 3.151 3_557
H(18) H(14) 2.491 .
H(18) H(15) 2.759 .
H(18) H(16) 2.871 .
H(18) H(17) 2.523 .
H(18) H(19) 1.599 .
H(18) H(20) 2.420 .
H(18) H(21) 2.277 .
H(18) H(23) 3.565 .
H(18) H(43) 3.512 4_454
H(18) H(47) 2.895 4_454
H(19) C(10) 3.441 3_557
H(19) C(12) 3.374 .
H(19) C(13) 2.099 .
H(19) C(15) 2.064 .
H(19) C(16) 2.673 .
H(19) C(45) 3.317 4_455
H(19) H(4) 3.397 3_557
H(19) H(5) 3.300 3_557
H(19) H(10) 3.134 3_557
H(19) H(11) 2.844 3_557
H(19) H(14) 3.526 .
H(19) H(16) 2.524 .
H(19) H(17) 2.268 .
H(19) H(18) 1.599 .
H(19) H(20) 2.855 .
H(19) H(21) 2.420 .
H(19) H(22) 2.826 .
H(19) H(23) 2.507 .
H(19) H(57) 2.931 4_455
H(19) H(58) 3.510 4_455
H(20) Pt(1) 3.343 .
H(20) N(2) 2.675 .
H(20) C(12) 3.008 .
H(20) C(13) 2.700 .
H(20) C(14) 2.064 .
H(20) C(16) 2.063 .
H(20) C(17) 2.787 .
H(20) C(24) 3.059 .
H(20) C(35) 3.476 4_454
H(20) H(8) 3.556 .
H(20) H(14) 3.488 .
H(20) H(15) 2.432 .
H(20) H(16) 2.725 .
H(20) H(18) 2.420 .
H(20) H(19) 2.855 .
H(20) H(21) 1.599 .
H(20) H(22) 2.391 .
H(20) H(23) 2.847 .
H(20) H(25) 3.145 .
H(20) H(26) 3.359 .
H(20) H(42) 2.926 4_454
H(20) H(43) 3.092 4_454
H(21) N(2) 3.394 .
H(21) C(13) 3.408 .
H(21) C(14) 2.064 .
H(21) C(16) 2.063 .
H(21) C(17) 2.857 .
H(21) C(25) 3.110 4_454
H(21) C(26) 3.571 4_454
H(21) C(29) 3.170 4_454
H(21) C(30) 2.859 4_454
H(21) H(16) 3.597 .
H(21) H(18) 2.277 .
H(21) H(19) 2.420 .
H(21) H(20) 1.599 .
H(21) H(22) 2.845 .
H(21) H(23) 2.327 .
H(21) H(25) 2.778 .
H(21) H(26) 3.507 .
H(21) H(33) 3.587 4_454
H(21) H(34) 3.062 4_454
H(21) H(43) 3.293 4_454
H(21) H(57) 3.387 4_455
H(22) Pt(1) 2.949 .
H(22) O(1) 2.388 .
H(22) N(2) 2.715 .
H(22) C(2) 3.324 .
H(22) C(13) 2.826 .
H(22) C(14) 2.669 .
H(22) C(15) 2.049 .
H(22) C(17) 2.049 .
H(22) H(13) 2.782 3_557
H(22) H(16) 2.177 .
H(22) H(17) 3.472 .
H(22) H(19) 2.826 .
H(22) H(20) 2.391 .
H(22) H(21) 2.845 .
H(22) H(23) 1.592 .
H(22) H(24) 2.308 .
H(22) H(25) 2.852 .
H(23) N(2) 3.329 .
H(23) C(13) 3.594 .
H(23) C(14) 2.746 .
H(23) C(15) 2.049 .
H(23) C(17) 2.050 .
H(23) C(44) 3.317 4_455
H(23) C(45) 3.060 4_455
H(23) H(11) 3.415 3_557
H(23) H(13) 3.337 3_557
H(23) H(16) 3.285 .
H(23) H(18) 3.565 .
H(23) H(19) 2.507 .
H(23) H(20) 2.847 .
H(23) H(21) 2.327 .
H(23) H(22) 1.592 .
H(23) H(24) 2.363 .
H(23) H(25) 2.328 .
H(23) H(56) 2.940 4_455
H(23) H(57) 2.463 4_455
H(24) Pt(1) 3.181 .
H(24) O(1) 2.386 .
H(24) N(2) 2.077 .
H(24) C(2) 3.534 .
H(24) C(15) 3.435 .
H(24) C(16) 2.075 .
H(24) C(24) 3.081 .
H(24) C(25) 3.267 .
H(24) C(26) 3.112 .
H(24) C(27) 3.108 .
H(24) C(28) 3.206 .
H(24) C(29) 3.309 .
H(24) C(30) 3.358 .
H(24) H(1) 3.291 .
H(24) H(22) 2.308 .
H(24) H(23) 2.363 .
H(24) H(25) 1.604 .
H(24) H(26) 3.190 .
H(24) H(31) 3.577 .
H(25) O(3) 2.916 .
H(25) N(2) 2.077 .
H(25) C(15) 2.886 .
H(25) C(16) 2.075 .
H(25) C(24) 2.478 .
H(25) C(25) 3.463 .
H(25) C(26) 2.876 .
H(25) C(27) 3.164 .
H(25) H(20) 3.145 .
H(25) H(21) 2.778 .
H(25) H(22) 2.852 .
H(25) H(23) 2.328 .
H(25) H(24) 1.604 .
H(25) H(26) 2.165 .
H(25) H(31) 3.362 .
H(25) H(34) 3.080 4_454
H(26) Pt(2) 3.031 .
H(26) O(3) 3.436 .
H(26) N(2) 1.917 .
H(26) N(3) 3.473 .
H(26) C(16) 3.553 .
H(26) C(17) 2.491 .
H(26) C(18) 2.038 .
H(26) C(19) 3.330 .
H(26) C(23) 2.481 .
H(26) H(20) 3.359 .
H(26) H(21) 3.507 .
H(26) H(24) 3.190 .
H(26) H(25) 2.165 .
H(26) H(30) 2.247 .
H(26) H(34) 3.283 4_454
H(26) H(35) 3.348 4_454
H(27) O(2) 2.564 .
H(27) C(1) 3.375 3_657
H(27) C(6) 3.038 3_657
H(27) C(7) 2.997 3_657
H(27) C(18) 3.273 .
H(27) C(19) 2.047 .
H(27) C(21) 2.023 .
H(27) C(22) 3.251 .
H(27) C(38) 2.937 2_546
H(27) C(39) 3.242 2_546
H(27) H(4) 2.434 3_657
H(27) H(5) 2.511 3_657
H(27) H(7) 3.353 .
H(27) H(28) 2.315 .
H(27) H(48) 2.673 2_546
H(27) H(49) 2.552 2_546
H(27) H(52) 2.624 2_546
H(28) C(4) 3.559 1_554
H(28) C(6) 3.599 3_657
H(28) C(19) 3.277 .
H(28) C(20) 2.024 .
H(28) C(22) 2.023 .
H(28) C(23) 3.228 .
H(28) H(2) 2.883 1_554
H(28) H(4) 2.714 3_657
H(28) H(27) 2.315 .
H(28) H(29) 2.325 .
H(28) H(31) 3.133 4_554
H(28) H(49) 3.521 2_546
H(28) H(58) 3.485 4_555
H(29) C(18) 3.286 .
H(29) C(20) 3.255 .
H(29) C(21) 2.030 .
H(29) C(23) 2.020 .
H(29) C(44) 3.112 .
H(29) H(28) 2.325 .
H(29) H(30) 2.312 .
H(29) H(31) 2.835 4_554
H(29) H(32) 3.512 4_554
H(29) H(40) 3.491 4_454
H(29) H(56) 2.799 .
H(29) H(58) 3.509 4_555
H(30) Pt(2) 3.246 .
H(30) O(4) 2.532 .
H(30) N(3) 3.561 .
H(30) C(18) 2.059 .
H(30) C(19) 3.292 .
H(30) C(21) 3.229 .
H(30) C(22) 2.011 .
H(30) C(24) 2.518 .
H(30) C(43) 2.806 .
H(30) C(44) 3.230 .
H(30) H(26) 2.247 .
H(30) H(29) 2.312 .
H(30) H(35) 3.473 4_454
H(30) H(36) 2.938 .
H(30) H(37) 3.336 4_454
H(30) H(40) 3.251 4_454
H(30) H(56) 3.273 .
H(31) O(3) 2.513 .
H(31) C(21) 3.585 4_455
H(31) C(22) 3.430 4_455
H(31) C(25) 3.301 .
H(31) C(26) 2.072 .
H(31) C(28) 2.038 .
H(31) C(29) 3.241 .
H(31) H(24) 3.577 .
H(31) H(25) 3.362 .
H(31) H(28) 3.133 4_455
H(31) H(29) 2.835 4_455
H(31) H(32) 2.343 .
H(31) H(54) 3.344 .
H(32) C(26) 3.299 .
H(32) C(27) 2.040 .
H(32) C(29) 2.019 .
H(32) C(30) 3.202 .
H(32) C(45) 3.236 1_556
H(32) C(46) 3.201 1_556
H(32) H(29) 3.512 4_455
H(32) H(31) 2.343 .
H(32) H(33) 2.310 .
H(32) H(36) 3.287 4_455
H(32) H(56) 3.563 4_455
H(32) H(57) 2.768 1_556
H(32) H(58) 2.715 1_556
H(33) C(25) 3.273 .
H(33) C(27) 3.239 .
H(33) C(28) 2.011 .
H(33) C(30) 1.975 .
H(33) C(41) 3.463 4_555
H(33) H(1) 3.181 .
H(33) H(21) 3.587 4_555
H(33) H(32) 2.310 .
H(33) H(34) 2.249 .
H(33) H(54) 2.643 4_555
H(33) H(55) 3.470 4_555
H(33) H(57) 2.850 1_556
H(34) O(3) 3.522 4_555
H(34) N(4) 2.741 4_555
H(34) C(25) 2.062 .
H(34) C(26) 3.267 .
H(34) C(28) 3.198 .
H(34) C(29) 1.968 .
H(34) C(31) 2.566 .
H(34) C(41) 2.926 4_555
H(34) C(48) 3.115 4_555
H(34) H(21) 3.062 4_555
H(34) H(25) 3.080 4_555
H(34) H(26) 3.283 4_555
H(34) H(33) 2.249 .
H(34) H(35) 2.293 .
H(34) H(54) 2.501 4_555
H(34) H(55) 3.079 4_555
H(34) H(60) 3.259 4_555
H(35) N(3) 1.918 .
H(35) N(4) 3.523 4_555
H(35) C(25) 2.005 .
H(35) C(26) 3.301 .
H(35) C(30) 2.512 .
H(35) C(32) 2.448 .
H(35) C(33) 3.529 .
H(35) C(42) 3.172 4_555
H(35) C(47) 3.509 4_555
H(35) C(48) 3.146 4_555
H(35) H(26) 3.348 4_555
H(35) H(30) 3.473 4_555
H(35) H(34) 2.293 .
H(35) H(36) 3.157 .
H(35) H(37) 2.093 .
H(35) H(40) 3.207 .
H(35) H(43) 3.162 .
H(35) H(59) 3.599 4_555
H(35) H(60) 3.391 4_555
H(36) Pt(2) 3.182 .
H(36) O(4) 2.463 .
H(36) N(3) 2.033 .
H(36) C(23) 3.336 .
H(36) C(31) 3.043 .
H(36) C(33) 2.078 .
H(36) C(34) 3.435 .
H(36) C(43) 3.550 .
H(36) C(46) 3.283 4_555
H(36) C(47) 3.434 4_555
H(36) H(30) 2.938 .
H(36) H(32) 3.287 4_554
H(36) H(35) 3.157 .
H(36) H(37) 1.598 .
H(36) H(38) 2.312 .
H(36) H(39) 2.369 .
H(36) H(56) 3.427 .
H(36) H(58) 3.239 4_555
H(36) H(59) 3.503 4_555
H(37) N(3) 2.033 .
H(37) C(23) 3.592 4_555
H(37) C(31) 2.420 .
H(37) C(33) 2.078 .
H(37) C(34) 2.819 .
H(37) C(42) 3.284 4_555
H(37) C(43) 3.589 4_555
H(37) C(45) 3.499 4_555
H(37) C(46) 3.224 4_555
H(37) C(47) 3.119 4_555
H(37) H(30) 3.336 4_555
H(37) H(35) 2.093 .
H(37) H(36) 1.598 .
H(37) H(38) 2.379 .
H(37) H(39) 2.861 .
H(37) H(40) 2.551 .
H(37) H(41) 3.578 .
H(37) H(43) 3.494 .
H(37) H(59) 3.473 4_555
H(38) O(4) 3.537 .
H(38) N(3) 3.352 .
H(38) C(32) 2.066 .
H(38) C(34) 2.054 .
H(38) C(35) 3.344 .
H(38) H(1) 3.003 4_554
H(38) H(2) 3.023 4_554
H(38) H(12) 3.338 2_556
H(38) H(36) 2.312 .
H(38) H(37) 2.379 .
H(38) H(39) 1.593 .
H(38) H(40) 2.464 .
H(38) H(41) 2.209 .
H(39) Pt(2) 3.126 .
H(39) O(4) 2.419 .
H(39) N(3) 2.712 .
H(39) C(11) 3.594 2_556
H(39) C(32) 2.066 .
H(39) C(34) 2.055 .
H(39) C(35) 2.636 .
H(39) C(36) 2.665 .
H(39) C(43) 3.404 .
H(39) H(12) 2.632 2_556
H(39) H(36) 2.369 .
H(39) H(37) 2.861 .
H(39) H(38) 1.593 .
H(39) H(40) 2.834 .
H(39) H(41) 2.459 .
H(39) H(42) 3.549 .
H(39) H(43) 2.914 .
H(39) H(44) 2.789 .
H(39) H(45) 2.190 .
H(40) N(3) 3.286 .
H(40) C(18) 2.964 4_555
H(40) C(19) 3.226 4_555
H(40) C(20) 3.329 4_555
H(40) C(21) 3.238 4_555
H(40) C(22) 3.006 4_555
H(40) C(23) 2.846 4_555
H(40) C(31) 3.470 .
H(40) C(32) 2.706 .
H(40) C(33) 2.060 .
H(40) C(35) 2.038 .
H(40) C(36) 3.392 .
H(40) H(29) 3.491 4_555
H(40) H(30) 3.251 4_555
H(40) H(35) 3.207 .
H(40) H(37) 2.551 .
H(40) H(38) 2.464 .
H(40) H(39) 2.834 .
H(40) H(41) 1.596 .
H(40) H(42) 2.317 .
H(40) H(43) 2.300 .
H(41) C(4) 3.450 4_554
H(41) C(20) 3.510 4_555
H(41) C(21) 3.479 4_555
H(41) C(32) 3.405 .
H(41) C(33) 2.061 .
H(41) C(35) 2.038 .
H(41) C(36) 2.797 .
H(41) C(37) 3.434 3_667
H(41) C(38) 3.247 3_667
H(41) H(2) 2.626 4_554
H(41) H(37) 3.578 .
H(41) H(38) 2.209 .
H(41) H(39) 2.459 .
H(41) H(40) 1.596 .
H(41) H(42) 2.299 .
H(41) H(43) 2.831 .
H(41) H(44) 2.578 .
H(41) H(45) 3.199 .
H(41) H(46) 2.743 3_667
H(41) H(48) 2.855 3_667
H(41) H(49) 3.001 3_667
H(42) C(12) 3.485 4_555
H(42) C(33) 3.385 .
H(42) C(34) 2.038 .
H(42) C(36) 2.071 .
H(42) C(37) 2.674 .
H(42) H(8) 3.571 4_555
H(42) H(14) 3.465 4_555
H(42) H(15) 2.645 4_555
H(42) H(20) 2.926 4_555
H(42) H(39) 3.549 .
H(42) H(40) 2.317 .
H(42) H(41) 2.299 .
H(42) H(43) 1.596 .
H(42) H(44) 2.430 .
H(42) H(44) 3.129 3_667
H(42) H(45) 2.860 .
H(42) H(46) 2.594 .
H(42) H(46) 3.359 3_667
H(42) H(47) 2.760 .
H(42) H(48) 2.955 3_667
H(43) Pt(2) 3.401 .
H(43) N(3) 2.681 .
H(43) C(15) 3.599 4_555
H(43) C(25) 3.344 .
H(43) C(31) 2.825 .
H(43) C(32) 3.153 .
H(43) C(33) 2.794 .
H(43) C(34) 2.038 .
H(43) C(36) 2.071 .
H(43) C(37) 2.799 .
H(43) H(18) 3.512 4_555
H(43) H(20) 3.092 4_555
H(43) H(21) 3.293 4_555
H(43) H(35) 3.162 .
H(43) H(37) 3.494 .
H(43) H(39) 2.914 .
H(43) H(40) 2.300 .
H(43) H(41) 2.831 .
H(43) H(42) 1.596 .
H(43) H(44) 2.861 .
H(43) H(45) 2.328 .
H(43) H(46) 3.226 .
H(43) H(47) 2.539 .
H(43) H(51) 3.531 .
H(44) C(33) 3.268 .
H(44) C(34) 2.704 .
H(44) C(35) 2.075 .
H(44) C(36) 3.356 3_667
H(44) C(37) 2.054 .
H(44) C(37) 3.179 3_667
H(44) C(38) 2.839 .
H(44) C(39) 3.592 .
H(44) H(8) 3.548 2_556
H(44) H(9) 3.413 2_556
H(44) H(12) 2.869 2_556
H(44) H(14) 3.409 2_556
H(44) H(15) 3.256 2_556
H(44) H(39) 2.789 .
H(44) H(41) 2.578 .
H(44) H(42) 2.430 .
H(44) H(42) 3.129 3_667
H(44) H(43) 2.861 .
H(44) H(44) 2.901 3_667
H(44) H(45) 1.598 .
H(44) H(46) 2.287 .
H(44) H(46) 2.346 3_667
H(44) H(47) 2.839 .
H(44) H(48) 2.677 .
H(44) H(53) 3.235 .
H(45) Pt(2) 2.936 .
H(45) O(4) 3.222 .
H(45) N(3) 3.417 .
H(45) N(4) 3.572 .
H(45) C(33) 2.864 .
H(45) C(34) 2.825 .
H(45) C(35) 2.075 .
H(45) C(37) 2.054 .
H(45) C(38) 2.668 .
H(45) C(39) 2.738 .
H(45) C(40) 3.343 .
H(45) H(9) 2.959 2_556
H(45) H(12) 3.100 2_556
H(45) H(39) 2.190 .
H(45) H(41) 3.199 .
H(45) H(42) 2.860 .
H(45) H(43) 2.328 .
H(45) H(44) 1.598 .
H(45) H(46) 2.840 .
H(45) H(47) 2.431 .
H(45) H(48) 2.896 .
H(45) H(49) 3.590 .
H(45) H(51) 2.977 .
H(45) H(53) 2.198 .
H(46) C(12) 3.200 4_555
H(46) C(34) 3.529 3_667
H(46) C(35) 2.822 .
H(46) C(35) 3.526 3_667
H(46) C(36) 2.050 .
H(46) C(36) 3.218 3_667
H(46) C(38) 2.056 .
H(46) C(39) 3.391 .
H(46) H(2) 3.309 2_557
H(46) H(3) 3.354 2_557
H(46) H(14) 2.505 4_555
H(46) H(15) 3.014 4_555
H(46) H(41) 2.743 3_667
H(46) H(42) 2.594 .
H(46) H(42) 3.359 3_667
H(46) H(43) 3.226 .
H(46) H(44) 2.287 .
H(46) H(44) 2.346 3_667
H(46) H(45) 2.840 .
H(46) H(47) 1.596 .
H(46) H(48) 2.360 .
H(46) H(49) 2.307 .
H(46) H(51) 3.561 .
H(47) C(5) 3.347 2_557
H(47) C(35) 2.646 .
H(47) C(36) 2.050 .
H(47) C(38) 2.056 .
H(47) C(39) 2.745 .
H(47) C(40) 2.750 .
H(47) H(3) 2.818 2_557
H(47) H(14) 2.903 4_555
H(47) H(15) 3.453 4_555
H(47) H(18) 2.895 4_555
H(47) H(42) 2.760 .
H(47) H(43) 2.539 .
H(47) H(44) 2.839 .
H(47) H(45) 2.431 .
H(47) H(46) 1.596 .
H(47) H(48) 2.851 .
H(47) H(49) 2.357 .
H(47) H(50) 3.096 .
H(47) H(51) 2.109 .
H(47) H(53) 3.071 .
H(48) O(2) 3.303 2_556
H(48) C(9) 3.397 2_556
H(48) C(19) 3.380 2_556
H(48) C(20) 3.066 2_556
H(48) C(34) 3.537 3_667
H(48) C(36) 2.751 .
H(48) C(37) 2.059 .
H(48) C(39) 2.074 .
H(48) C(40) 3.404 .
H(48) H(7) 3.509 2_556
H(48) H(8) 2.826 2_556
H(48) H(9) 3.093 2_556
H(48) H(27) 2.673 2_556
H(48) H(41) 2.855 3_667
H(48) H(42) 2.955 3_667
H(48) H(44) 2.677 .
H(48) H(45) 2.896 .
H(48) H(46) 2.360 .
H(48) H(47) 2.851 .
H(48) H(49) 1.598 .
H(48) H(52) 2.351 .
H(48) H(53) 2.355 .
H(49) C(4) 3.096 2_557
H(49) C(5) 2.907 2_557
H(49) C(20) 3.120 2_556
H(49) C(36) 3.383 .
H(49) C(37) 2.059 .
H(49) C(39) 2.074 .
H(49) C(40) 2.787 .
H(49) H(2) 2.619 2_557
H(49) H(3) 2.250 2_557
H(49) H(4) 3.590 4_454
H(49) H(27) 2.552 2_556
H(49) H(28) 3.521 2_556
H(49) H(41) 3.001 3_667
H(49) H(45) 3.590 .
H(49) H(46) 2.307 .
H(49) H(47) 2.357 .
H(49) H(48) 1.598 .
H(49) H(50) 2.705 .
H(49) H(51) 2.967 .
H(49) H(52) 2.354 .
H(49) H(53) 2.865 .
H(50) N(4) 3.352 .
H(50) C(1) 3.235 4_454
H(50) C(2) 3.307 4_454
H(50) C(3) 3.170 4_454
H(50) C(4) 2.985 4_454
H(50) C(5) 3.543 2_557
H(50) C(5) 2.962 4_454
H(50) C(6) 3.109 4_454
H(50) C(37) 3.513 .
H(50) C(38) 2.845 .
H(50) C(39) 2.079 .
H(50) C(41) 2.111 .
H(50) H(2) 3.438 4_454
H(50) H(3) 2.610 2_557
H(50) H(3) 3.400 4_454
H(50) H(47) 3.096 .
H(50) H(49) 2.705 .
H(50) H(51) 1.601 .
H(50) H(52) 2.323 .
H(50) H(53) 2.864 .
H(50) H(54) 2.443 .
H(50) H(55) 2.375 .
H(51) Pt(2) 3.065 .
H(51) O(3) 2.473 .
H(51) N(4) 2.772 .
H(51) C(26) 3.368 .
H(51) C(36) 3.305 .
H(51) C(37) 2.693 .
H(51) C(38) 2.691 .
H(51) C(39) 2.079 .
H(51) C(41) 2.111 .
H(51) H(3) 3.121 2_557
H(51) H(43) 3.531 .
H(51) H(45) 2.977 .
H(51) H(46) 3.561 .
H(51) H(47) 2.109 .
H(51) H(49) 2.967 .
H(51) H(50) 1.601 .
H(51) H(52) 2.865 .
H(51) H(53) 2.447 .
H(51) H(54) 2.371 .
H(51) H(55) 2.901 .
H(52) N(1) 3.579 4_454
H(52) N(4) 3.330 .
H(52) C(1) 2.931 4_454
H(52) C(2) 3.507 4_454
H(52) C(6) 3.257 4_454
H(52) C(7) 3.112 4_454
H(52) C(8) 3.432 2_556
H(52) C(9) 3.574 2_556
H(52) C(20) 3.502 2_556
H(52) C(37) 3.392 .
H(52) C(38) 2.075 .
H(52) C(40) 2.074 .
H(52) C(41) 2.829 .
H(52) C(48) 3.473 .
H(52) H(4) 3.427 4_454
H(52) H(5) 3.433 4_454
H(52) H(7) 2.702 2_556
H(52) H(8) 3.570 2_556
H(52) H(9) 3.082 2_556
H(52) H(27) 2.624 2_556
H(52) H(48) 2.351 .
H(52) H(49) 2.354 .
H(52) H(50) 2.323 .
H(52) H(51) 2.865 .
H(52) H(53) 1.598 .
H(52) H(55) 2.738 .
H(52) H(60) 3.293 .
H(53) Pt(2) 3.286 .
H(53) N(4) 2.497 .
H(53) C(8) 3.438 2_556
H(53) C(9) 2.998 2_556
H(53) C(36) 2.851 .
H(53) C(37) 2.781 .
H(53) C(38) 2.075 .
H(53) C(40) 2.074 .
H(53) C(41) 2.668 .
H(53) C(42) 3.522 .
H(53) C(48) 2.775 .
H(53) H(6) 3.578 2_556
H(53) H(7) 3.120 2_556
H(53) H(8) 3.159 2_556
H(53) H(9) 2.170 2_556
H(53) H(44) 3.235 .
H(53) H(45) 2.198 .
H(53) H(47) 3.071 .
H(53) H(48) 2.355 .
H(53) H(49) 2.865 .
H(53) H(50) 2.864 .
H(53) H(51) 2.447 .
H(53) H(52) 1.598 .
H(53) H(54) 3.562 .
H(53) H(55) 3.010 .
H(53) H(60) 3.049 .
H(54) Pt(2) 3.208 .
H(54) O(3) 2.421 .
H(54) N(4) 2.048 .
H(54) C(3) 3.465 4_454
H(54) C(26) 3.543 .
H(54) C(29) 3.151 4_454
H(54) C(30) 3.073 4_454
H(54) C(39) 3.415 .
H(54) C(40) 2.116 .
H(54) C(48) 3.034 .
H(54) H(1) 3.382 4_454
H(54) H(31) 3.344 .
H(54) H(33) 2.643 4_454
H(54) H(34) 2.501 4_454
H(54) H(50) 2.443 .
H(54) H(51) 2.371 .
H(54) H(53) 3.562 .
H(54) H(55) 1.603 .
H(54) H(60) 3.120 .
H(55) O(1) 2.653 4_454
H(55) N(4) 2.048 .
H(55) C(1) 3.199 4_454
H(55) C(2) 2.590 4_454
H(55) C(3) 2.862 4_454
H(55) C(30) 3.470 4_454
H(55) C(39) 2.838 .
H(55) C(40) 2.116 .
H(55) C(48) 2.403 .
H(55) H(1) 3.017 4_454
H(55) H(33) 3.470 4_454
H(55) H(34) 3.079 4_454
H(55) H(50) 2.375 .
H(55) H(51) 2.901 .
H(55) H(52) 2.738 .
H(55) H(53) 3.010 .
H(55) H(54) 1.603 .
H(55) H(60) 2.052 .
H(56) O(4) 2.522 .
H(56) C(22) 3.551 .
H(56) C(42) 3.269 .
H(56) C(43) 2.026 .
H(56) C(45) 1.998 .
H(56) C(46) 3.241 .
H(56) H(11) 3.337 2_556
H(56) H(23) 2.940 4_554
H(56) H(29) 2.799 .
H(56) H(30) 3.273 .
H(56) H(32) 3.563 4_554
H(56) H(36) 3.427 .
H(56) H(57) 2.289 .
H(57) C(16) 3.368 4_554
H(57) C(28) 3.042 1_554
H(57) C(29) 3.077 1_554
H(57) C(43) 3.256 .
H(57) C(44) 2.007 .
H(57) C(46) 2.042 .
H(57) C(47) 3.242 .
H(57) H(11) 3.400 2_556
H(57) H(19) 2.931 4_554
H(57) H(21) 3.387 4_554
H(57) H(23) 2.463 4_554
H(57) H(32) 2.768 1_554
H(57) H(33) 2.850 1_554
H(57) H(56) 2.289 .
H(57) H(58) 2.347 .
H(58) C(20) 3.395 4_454
H(58) C(21) 3.135 4_454
H(58) C(22) 3.149 4_454
H(58) C(23) 3.403 4_454
H(58) C(28) 3.351 1_554
H(58) C(42) 3.239 .
H(58) C(44) 3.244 .
H(58) C(45) 2.046 .
H(58) C(47) 2.021 .
H(58) H(5) 3.476 2_556
H(58) H(19) 3.510 4_554
H(58) H(28) 3.485 4_454
H(58) H(29) 3.509 4_454
H(58) H(32) 2.715 1_554
H(58) H(36) 3.239 4_454
H(58) H(57) 2.347 .
H(58) H(59) 2.315 .
H(59) Pt(1) 3.567 4_454
H(59) O(2) 3.198 4_454
H(59) N(2) 3.502 4_454
H(59) C(18) 2.744 4_454
H(59) C(19) 2.843 4_454
H(59) C(20) 3.498 4_454
H(59) C(23) 3.334 4_454
H(59) C(24) 3.208 4_454
H(59) C(42) 2.017 .
H(59) C(43) 3.298 .
H(59) C(45) 3.245 .
H(59) C(46) 2.013 .
H(59) C(48) 2.536 .
H(59) H(6) 2.818 2_556
H(59) H(35) 3.599 4_454
H(59) H(36) 3.503 4_454
H(59) H(37) 3.473 4_454
H(59) H(58) 2.315 .
H(59) H(60) 2.276 .
H(60) Pt(1) 3.154 4_454
H(60) O(1) 3.333 4_454
H(60) N(2) 3.544 4_454
H(60) N(4) 1.890 .
H(60) C(39) 3.453 .
H(60) C(40) 3.479 .
H(60) C(41) 2.399 .
H(60) C(42) 2.049 .
H(60) C(43) 3.345 .
H(60) C(47) 2.507 .
H(60) H(6) 3.241 2_556
H(60) H(34) 3.259 4_454
H(60) H(35) 3.391 4_454
H(60) H(52) 3.293 .
H(60) H(53) 3.049 .
H(60) H(54) 3.120 .
H(60) H(55) 2.052 .
H(60) H(59) 2.276 .

loop_
_geom_torsion_atom_site_label_1
_geom_torsion_atom_site_label_2
_geom_torsion_atom_site_label_3
_geom_torsion_atom_site_label_4
_geom_torsion
O(1) Pt(1) O(2) C(19) -87(5)
O(2) Pt(1) O(1) C(2) -70(6)
O(1) Pt(1) N(1) C(7) -4.8(11)
O(1) Pt(1) N(1) C(8) 161.7(10)
N(1) Pt(1) O(1) C(2) 11.0(11)
O(1) Pt(1) N(2) C(17) -24.6(8)
O(1) Pt(1) N(2) C(24) 163.4(11)
N(2) Pt(1) O(1) C(2) -175.1(11)
O(2) Pt(1) N(1) C(7) 171.1(11)
O(2) Pt(1) N(1) C(8) -22.4(10)
N(1) Pt(1) O(2) C(19) -168.3(9)
O(2) Pt(1) N(2) C(17) 159.5(8)
O(2) Pt(1) N(2) C(24) -12.6(11)
N(2) Pt(1) O(2) C(19) 17.9(9)
N(1) Pt(1) N(2) C(17) 75(6)
N(1) Pt(1) N(2) C(24) -97(6)
N(2) Pt(1) N(1) C(7) -104(6)
N(2) Pt(1) N(1) C(8) 62(6)
O(3) Pt(2) O(4) C(43) 57(6)
O(4) Pt(2) O(3) C(26) 101(5)
O(3) Pt(2) N(3) C(31) 7.1(10)
O(3) Pt(2) N(3) C(32) -170.4(9)
N(3) Pt(2) O(3) C(26) -9.7(10)
O(3) Pt(2) N(4) C(41) 23.5(9)
O(3) Pt(2) N(4) C(48) -166.8(11)
N(4) Pt(2) O(3) C(26) 175.3(10)
O(4) Pt(2) N(3) C(31) -169.3(10)
O(4) Pt(2) N(3) C(32) 13.1(9)
N(3) Pt(2) O(4) C(43) 168.0(10)
O(4) Pt(2) N(4) C(41) -160.2(9)
O(4) Pt(2) N(4) C(48) 9.6(11)
N(4) Pt(2) O(4) C(43) -17.0(10)
N(3) Pt(2) N(4) C(41) -67(7)
N(3) Pt(2) N(4) C(48) 103(6)
N(4) Pt(2) N(3) C(31) 97(6)
N(4) Pt(2) N(3) C(32) -80(7)
Pt(1) O(1) C(2) C(1) -6(2)
Pt(1) O(1) C(2) C(3) 172.6(9)
Pt(1) O(2) C(19) C(18) -10.7(15)
Pt(1) O(2) C(19) C(20) 168.6(8)
Pt(2) O(3) C(26) C(25) 6.1(19)
Pt(2) O(3) C(26) C(27) -173.3(9)
Pt(2) O(4) C(43) C(42) 12.9(17)
Pt(2) O(4) C(43) C(44) -169.5(9)
Pt(1) N(1) C(7) C(1) -6.2(19)
Pt(1) N(1) C(8) C(9) -67.6(14)
C(7) N(1) C(8) C(9) 99.4(14)
C(8) N(1) C(7) C(1) -172.7(12)
Pt(1) N(2) C(17) C(16) -59.2(12)
Pt(1) N(2) C(24) C(18) -0.0(18)
C(17) N(2) C(24) C(18) -172.0(12)
C(24) N(2) C(17) C(16) 113.3(13)
Pt(2) N(3) C(31) C(25) -0.9(14)
Pt(2) N(3) C(32) C(33) 65.0(13)
C(31) N(3) C(32) C(33) -112.7(13)
C(32) N(3) C(31) C(25) 176.7(12)
Pt(2) N(4) C(41) C(40) 59.9(13)
Pt(2) N(4) C(48) C(42) 1.8(19)
C(41) N(4) C(48) C(42) 171.8(12)
C(48) N(4) C(41) C(40) -110.6(13)
C(2) C(1) C(6) C(5) -5(2)
C(6) C(1) C(2) O(1) -177.5(13)
C(6) C(1) C(2) C(3) 4(2)
C(2) C(1) C(7) N(1) 15(2)
C(7) C(1) C(2) O(1) -8(2)
C(7) C(1) C(2) C(3) 173.1(13)
C(6) C(1) C(7) N(1) -174.7(14)
C(7) C(1) C(6) C(5) -174.9(13)
O(1) C(2) C(3) C(4) 179.8(10)
C(1) C(2) C(3) C(4) -2(2)
C(2) C(3) C(4) C(5) -0.1(19)
C(3) C(4) C(5) C(6) -0.6(17)
C(4) C(5) C(6) C(1) 3(2)
N(1) C(8) C(9) C(10) -52.2(16)
C(8) C(9) C(10) C(11) 173.4(12)
C(9) C(10) C(11) C(12) -73(2)
C(10) C(11) C(12) C(13) -69(2)
C(11) C(12) C(13) C(14) 175.8(12)
C(12) C(13) C(14) C(15) -82.7(16)
C(13) C(14) C(15) C(16) -71.5(19)
C(14) C(15) C(16) C(17) 174.6(13)
C(15) C(16) C(17) N(2) -54.4(16)
C(19) C(18) C(23) C(22) 0.1(16)
C(23) C(18) C(19) O(2) 178.3(11)
C(23) C(18) C(19) C(20) -1.0(17)
C(19) C(18) C(24) N(2) 14(2)
C(24) C(18) C(19) O(2) -8.1(19)
C(24) C(18) C(19) C(20) 172.7(12)
C(23) C(18) C(24) N(2) -171.8(12)
C(24) C(18) C(23) C(22) -174.3(12)
O(2) C(19) C(20) C(21) -177.8(11)
C(18) C(19) C(20) C(21) 1.5(18)
C(19) C(20) C(21) C(22) -1(2)
C(20) C(21) C(22) C(23) 0.2(17)
C(21) C(22) C(23) C(18) 0.3(16)
C(26) C(25) C(30) C(29) 2(2)
C(30) C(25) C(26) O(3) -178.2(12)
C(30) C(25) C(26) C(27) 1.2(19)
C(26) C(25) C(31) N(3) -7(2)
C(31) C(25) C(26) O(3) 4(2)
C(31) C(25) C(26) C(27) -176.9(13)
C(30) C(25) C(31) N(3) 175.4(12)
C(31) C(25) C(30) C(29) -179.8(10)
O(3) C(26) C(27) C(28) 176.7(13)
C(25) C(26) C(27) C(28) -3(2)
C(26) C(27) C(28) C(29) 1(2)
C(27) C(28) C(29) C(30) 2(2)
C(28) C(29) C(30) C(25) -4(2)
N(3) C(32) C(33) C(34) 63.6(15)
C(32) C(33) C(34) C(35) -81.0(16)
C(33) C(34) C(35) C(36) -56.6(18)
C(34) C(35) C(36) C(37) -171.1(12)
C(35) C(36) C(37) C(38) -167.5(12)
C(36) C(37) C(38) C(39) 62.9(19)
C(37) C(38) C(39) C(40) 58.7(19)
C(38) C(39) C(40) C(41) -169.0(11)
C(39) C(40) C(41) N(4) 52.6(14)
C(43) C(42) C(47) C(46) 1.3(19)
C(47) C(42) C(43) O(4) 177.9(12)
C(47) C(42) C(43) C(44) 0.3(14)
C(43) C(42) C(48) N(4) -12(2)
C(48) C(42) C(43) O(4) 3.5(19)
C(48) C(42) C(43) C(44) -174.1(12)
C(47) C(42) C(48) N(4) 173.9(13)
C(48) C(42) C(47) C(46) 176.1(12)
O(4) C(43) C(44) C(45) 179.9(11)
C(42) C(43) C(44) C(45) -2.4(19)
C(43) C(44) C(45) C(46) 3(2)
C(44) C(45) C(46) C(47) -1.1(19)
C(45) C(46) C(47) C(42) -0.9(17)
